data_7045830
loop_
_publ_author_name
'Junker, Anne Kathrine R.'
'Hill, Leila R.'
'Thompson, Amber L.'
'Faulkner, Stephen'
'S\/orensen, Thomas Just'

_publ_section_title
;
 Shining light on the antenna chromophore in lanthanide based dyes.
;
_journal_issue 14
_journal_name_full 'Dalton transactions (Cambridge, England : 2003)'
_journal_page_first 4794
_journal_page_last 4803
_journal_paper_doi 10.1039/C7DT04788F
_journal_volume 47
_journal_year 2018
_chemical_formula_moiety 'C100 H132 Eu4 N16 O40'
_chemical_formula_sum 'C100 H132 Eu4 N16 O40'
_chemical_formula_weight 2806.06
_chemical_melting_point ?
_space_group_IT_number 2
_space_group_name_Hall '-P 1'
_space_group_name_H-M_alt 'P -1'
_symmetry_cell_setting triclinic
_symmetry_space_group_name_Hall '-P 1'
_symmetry_space_group_name_H-M 'P -1'
_atom_sites_solution_hydrogens difmap
_atom_sites_solution_primary direct
_audit_creation_date 2017-11-28
_audit_creation_method CRYSTALS_ver_14.61_build_6156
_audit_update_record
;
2017-12-07 deposited with the CCDC.
2018-02-05 downloaded from the CCDC.
;
_cell_angle_alpha 106.177(5)
_cell_angle_beta 90.802(5)
_cell_angle_gamma 102.807(5)
_cell_formula_units_Z 4
_cell_length_a 17.4223(9)
_cell_length_b 25.1438(15)
_cell_length_c 33.2547(15)
_cell_measurement_reflns_used 27350
_cell_measurement_temperature 100
_cell_measurement_theta_max 24
_cell_measurement_theta_min 1
_cell_volume 13598.1(13)
_computing_cell_refinement 'DIALS 2theta refinement, DIALS'
_computing_data_collection 'Diamond GDA'
_computing_data_reduction
;
aimless (Evans, P. R. and Murshudov, G. N., 2013)
ccp4 (Winn, M. D. et al., 2011)
DIALS
pointless (Evans, P., 2006)
XIA2 0.4.0.438-g4431aaa (Winter, G., 2010)
;
_computing_molecular_graphics 'CAMERON (Watkin et al., 1996)'
_computing_publication_material 'CRYSTALS (Betteridge et al., 2003)'
_computing_structure_refinement 'CRYSTALS (Betteridge et al., 2003)'
_computing_structure_solution 'SHELXT (Sheldrick, 2015)'
_diffrn_ambient_temperature 100
_diffrn_detector 'Photon counting pixel array (area)'
_diffrn_measured_fraction_theta_full 0.696
_diffrn_measured_fraction_theta_max 0.696
_diffrn_measurement_device 'Fixed \c 3-circle diffractometer'
_diffrn_measurement_device_type 'Fluid Film Devices'
_diffrn_measurement_method 'shutterless scans'
_diffrn_measurement_specimen_support 'MiTeGen MicroMount'
_diffrn_radiation_monochromator 'Silicon 111'
_diffrn_radiation_source 'Diamond Light Source Beamline I19-1'
_diffrn_radiation_type Synchrotron
_diffrn_radiation_wavelength 0.6889
_diffrn_reflns_av_R_equivalents 0.400
_diffrn_reflns_limit_h_max 15
_diffrn_reflns_limit_h_min -15
_diffrn_reflns_limit_k_max 21
_diffrn_reflns_limit_k_min -22
_diffrn_reflns_limit_l_max 29
_diffrn_reflns_limit_l_min 0
_diffrn_reflns_number 288225
_diffrn_reflns_theta_full 17.943
_diffrn_reflns_theta_max 17.943
_diffrn_reflns_theta_min 1.240
_diffrn_standards_number 0
_exptl_absorpt_coefficient_mu 1.896
_exptl_absorpt_correction_T_max 0.91
_exptl_absorpt_correction_T_min 0.89
_exptl_absorpt_correction_type multi-scan
_exptl_absorpt_process_details 'CrysAlisPro, (Agilent, 2011)'
_exptl_crystal_colour clear_pale_colourless
_exptl_crystal_density_diffrn 1.371
_exptl_crystal_density_meas ?
_exptl_crystal_density_method 'not measured'
_exptl_crystal_description plate
_exptl_crystal_F_000 5664
_exptl_crystal_size_max 0.15
_exptl_crystal_size_mid 0.10
_exptl_crystal_size_min 0.05
_platon_squeeze_details
; 
The discrete Fourier transform of the void region were treated as 
contributions to the A and B parts of the calculated structure factors.
;
_refine_diff_density_max 4.21
_refine_diff_density_min -1.87
_refine_ls_extinction_method None
_refine_ls_goodness_of_fit_ref 1.1658
_refine_ls_hydrogen_treatment constr
_refine_ls_matrix_type full
_refine_ls_number_parameters 2881
_refine_ls_number_reflns 14186
_refine_ls_number_restraints 8786
_refine_ls_R_factor_all 0.1613
_refine_ls_R_factor_gt 0.1613
_refine_ls_shift/su_max 0.0013320
_refine_ls_shift/su_mean 0.0000501
_refine_ls_structure_factor_coef F
_refine_ls_weighting_details
;
 Method, part 1, Chebychev polynomial, (Watkin, 1994, Prince, 1982) 
 [weight] = 1.0/[A~0~*T~0~(x)+A~1~*T~1~(x) ... +A~n-1~]*T~n-1~(x)] 
 where A~i~ are the Chebychev coefficients listed below and x= Fcalc/Fmax 
 Method = Robust Weighting (Prince, 1982) 
 W = [weight] * [1-(deltaF/6*sigmaF)^2^]^2^ 
 A~i~ are: 
 2.17 2.12 1.25 0.130 0.303E-01 
;
_refine_ls_weighting_scheme calc
_refine_ls_wR_factor_all 0.1774
_refine_ls_wR_factor_gt 0.1774
_refine_ls_wR_factor_ref 0.1774
_reflns_limit_h_max 15
_reflns_limit_h_min -15
_reflns_limit_k_max 21
_reflns_limit_k_min -22
_reflns_limit_l_max 29
_reflns_limit_l_min 0
_reflns_number_gt 14186
_reflns_number_total 27350
_reflns_threshold_expression I>2.0\s(I)
_oxford_diffrn_Wilson_B_factor 5.23
_oxford_diffrn_Wilson_scale 39.19
_oxford_refine_ls_r_factor_ref 0.1613
_oxford_refine_ls_scale 0.05342(12)
_oxford_reflns_number_all 14186
_oxford_reflns_threshold_expression_ref I>3.0\s(I)
_oxford_structure_analysis_title DIA0334a
_cod_data_source_file c7dt04788f2.cif
_cod_data_source_block EuL-Triclinic
_cod_depositor_comments
;
The following automatic conversions were performed:

'_chemical_melting_point' value 'not measured' was changed to '?' -
the value is undefined or not given.

'_exptl_crystal_density_meas' value 'not measured' was changed to '?'
- the value is perceived as not measured.

Automatic conversion script
Id: cif_fix_values 4973 2017-02-22 13:04:09Z antanas 

 Adding full bibliography for 7045829--7045831.cif.
;
_cod_original_sg_symbol_H-M 'P -1 '
_cod_database_code 7045830
_platon_squeeze_void_probe_radius 1.20

loop_
_symmetry_equiv_pos_as_xyz
x,y,z
-x,-y,-z

loop_
_atom_site_label
_atom_site_type_symbol
_atom_site_fract_x
_atom_site_fract_y
_atom_site_fract_z
_atom_site_U_iso_or_equiv
_atom_site_occupancy
_atom_site_adp_type
_atom_site_refinement_flags_posn
_atom_site_refinement_flags_adp
Eu1 Eu 0.79282(10) 0.67896(7) 0.60321(5) 0.0852 1.0000 Uani D U
C101 C 0.9650(8) 0.7634(5) 0.6645(4) 0.1061 1.0000 Uani D U
O101 O 0.7323(8) 0.7556(4) 0.6357(3) 0.0924 1.0000 Uani D U
N101 N 0.9017(6) 0.7772(3) 0.6421(3) 0.0972 1.0000 Uani D U
C102 C 0.9977(6) 0.7158(4) 0.6372(5) 0.1029 1.0000 Uani D U
O102 O 0.8169(6) 0.6786(4) 0.6747(2) 0.0944 1.0000 Uani D U
N102 N 0.9370(5) 0.6614(4) 0.6218(3) 0.0952 1.0000 Uani D U
C103 C 0.9626(9) 0.6229(6) 0.5845(3) 0.0967 1.0000 Uani D U
O103 O 0.7885(5) 0.5789(3) 0.5895(4) 0.0889 1.0000 Uani D U
N103 N 0.8649(6) 0.6340(4) 0.5339(2) 0.0872 1.0000 Uani D U
C104 C 0.9496(5) 0.6389(6) 0.5446(3) 0.0931 1.0000 Uani D U
N104 N 0.8313(5) 0.7502(3) 0.5539(2) 0.0871 1.0000 Uani D U
C105 C 0.8549(10) 0.6636(5) 0.5022(3) 0.0859 1.0000 Uani D U
C106 C 0.8807(9) 0.7280(5) 0.5200(4) 0.0881 1.0000 Uani D U
C107 C 0.8714(8) 0.8083(4) 0.5800(4) 0.0931 1.0000 Uani D U
C108 C 0.9340(6) 0.8082(6) 0.6119(3) 0.1021 1.0000 Uani D U
O109 O 0.6702(7) 0.6357(8) 0.6329(6) 0.0917 1.0000 Uani D U
C111 C 0.8561(7) 0.8115(6) 0.6728(3) 0.1035 1.0000 Uani D U
C112 C 0.7691(7) 0.8033(4) 0.6599(3) 0.1078 1.0000 Uani D U
O113 O 0.7375(8) 0.8441(4) 0.6738(3) 0.1499 1.0000 Uani D U
C114 C 0.9238(7) 0.6327(4) 0.6560(3) 0.0988 1.0000 Uani D U
C115 C 0.8675(6) 0.6559(4) 0.6870(2) 0.0972 1.0000 Uani D U
O116 O 0.8732(7) 0.6514(4) 0.7234(3) 0.0975 1.0000 Uani D U
C117 C 0.8219(5) 0.5726(5) 0.5188(4) 0.0884 1.0000 Uani D U
C118 C 0.8003(5) 0.5468(3) 0.5545(4) 0.0930 1.0000 Uani D U
O119 O 0.7945(5) 0.4946(4) 0.5478(4) 0.1105 1.0000 Uani D U
O120 O 0.7760(5) 0.8123(7) 0.4060(4) 0.1408 1.0000 Uani D U
C121 C 0.7537(5) 0.7524(6) 0.5341(6) 0.0890 1.0000 Uani D U
C122 C 0.7483(5) 0.7938(5) 0.5063(5) 0.0951 1.0000 Uani D U
C123 C 0.7691(5) 0.7785(5) 0.4649(5) 0.1026 1.0000 Uani D U
C124 C 0.7595(5) 0.8213(5) 0.4436(5) 0.1137 1.0000 Uani D U
O125 O 0.7350(5) 0.8684(6) 0.4607(4) 0.1151 1.0000 Uani D U
C126 C 0.7164(5) 0.8787(6) 0.5012(4) 0.1080 1.0000 Uani D U
C127 C 0.7198(5) 0.8460(5) 0.5282(5) 0.0998 1.0000 Uani D U
C128 C 0.6985(5) 0.8634(5) 0.5688(5) 0.1010 1.0000 Uani D U
C129 C 0.6733(5) 0.9136(5) 0.5824(4) 0.1094 1.0000 Uani D U
C130 C 0.6700(5) 0.9462(5) 0.5554(5) 0.1142 1.0000 Uani D U
C131 C 0.6914(5) 0.9287(6) 0.5148(4) 0.1177 1.0000 Uani D U
O132 O 0.6443(5) 0.9973(4) 0.5692(6) 0.1261 1.0000 Uani D U
C133 C 0.6228(5) 1.0138(7) 0.6108(6) 0.1287 1.0000 Uani D U
Eu2 Eu 0.81261(11) 0.66488(7) 0.78661(5) 0.0928 1.0000 Uani D U
C201 C 0.7657(10) 0.5560(6) 0.8374(4) 0.1199 1.0000 Uani D U
O201 O 0.6910(5) 0.6838(5) 0.8133(2) 0.0961 1.0000 Uani D U
N201 N 0.7368(6) 0.6079(4) 0.8395(3) 0.1083 1.0000 Uani D U
C202 C 0.7766(9) 0.5235(4) 0.7932(4) 0.1201 1.0000 Uani D U
O202 O 0.7156(6) 0.5920(4) 0.7369(3) 0.1012 1.0000 Uani D U
N202 N 0.8339(6) 0.5574(3) 0.7720(3) 0.1119 1.0000 Uani D U
C203 C 0.9157(7) 0.5567(5) 0.7828(5) 0.1211 1.0000 Uani D U
O203 O 0.9049(7) 0.7546(4) 0.7924(2) 0.1005 1.0000 Uani D U
N203 N 0.9655(4) 0.6627(4) 0.8019(3) 0.1087 1.0000 Uani D U
C204 C 0.9771(7) 0.6066(4) 0.7782(5) 0.1149 1.0000 Uani D U
N204 N 0.8668(5) 0.7137(4) 0.8688(2) 0.1063 1.0000 Uani D U
C205 C 0.9855(8) 0.6764(6) 0.8475(3) 0.1164 1.0000 Uani D U
C206 C 0.9540(6) 0.7267(5) 0.8724(4) 0.1104 1.0000 Uani D U
C207 C 0.8329(8) 0.6787(7) 0.8961(4) 0.1142 1.0000 Uani D U
C208 C 0.7483(7) 0.6465(6) 0.8829(3) 0.1094 1.0000 Uani D U
O209 O 0.7578(12) 0.7208(7) 0.7460(6) 0.0967 1.0000 Uani D U
C211 C 0.6509(7) 0.5914(5) 0.8241(2) 0.1080 1.0000 Uani D U
C212 C 0.6336(5) 0.6442(5) 0.8157(2) 0.1016 1.0000 Uani D U
O213 O 0.5631(5) 0.6464(6) 0.8117(2) 0.1067 1.0000 Uani D U
C214 C 0.8138(7) 0.5366(5) 0.7254(4) 0.1137 1.0000 Uani D U
C215 C 0.7394(6) 0.5518(4) 0.7119(2) 0.1172 1.0000 Uani D U
O216 O 0.7050(8) 0.5240(5) 0.6766(3) 0.1655 1.0000 Uani D U
C217 C 1.0130(9) 0.7085(5) 0.7853(2) 0.1124 1.0000 Uani D U
C218 C 0.9774(7) 0.7586(4) 0.7858(2) 0.1087 1.0000 Uani D U
O219 O 1.0211(7) 0.8019(5) 0.7797(2) 0.1372 1.0000 Uani D U
O220 O 0.8515(9) 0.8402(7) 1.0346(4) 0.1315 1.0000 Uani D U
C221 C 0.8379(9) 0.7679(6) 0.8789(5) 0.1092 1.0000 Uani D U
C222 C 0.8682(8) 0.8091(5) 0.9248(5) 0.1063 1.0000 Uani D U
C223 C 0.8363(8) 0.8002(6) 0.9616(4) 0.1130 1.0000 Uani D U
C224 C 0.8754(8) 0.8443(6) 1.0001(4) 0.1184 1.0000 Uani D U
O225 O 0.9345(8) 0.8880(6) 1.0004(4) 0.1214 1.0000 Uani D U
C226 C 0.9622(8) 0.8942(6) 0.9636(5) 0.1200 1.0000 Uani D U
C227 C 0.9353(7) 0.8582(6) 0.9238(5) 0.1152 1.0000 Uani D U
C228 C 0.9697(8) 0.8703(6) 0.8892(4) 0.1193 1.0000 Uani D U
C229 C 1.0310(7) 0.9178(6) 0.8943(4) 0.1314 1.0000 Uani D U
C230 C 1.0580(7) 0.9535(5) 0.9341(5) 0.1403 1.0000 Uani D U
C231 C 1.0234(8) 0.9415(6) 0.9687(4) 0.1325 1.0000 Uani D U
O232 O 1.1205(7) 1.0021(5) 0.9396(6) 0.1598 1.0000 Uani D U
C233 C 1.1549(9) 1.0134(8) 0.9037(8) 0.1716 1.0000 Uani D U
Eu3 Eu 0.49839(10) 0.69034(8) 0.77231(5) 0.0922 1.0000 Uani D U
C301 C 0.4004(7) 0.7858(5) 0.7484(5) 0.1104 1.0000 Uani D U
O301 O 0.6169(6) 0.7605(5) 0.7710(2) 0.0961 1.0000 Uani D U
N301 N 0.4728(6) 0.7944(3) 0.7756(3) 0.0986 1.0000 Uani D U
C302 C 0.3311(6) 0.7438(4) 0.7575(5) 0.1130 1.0000 Uani D U
O302 O 0.4744(8) 0.6955(4) 0.7024(2) 0.0985 1.0000 Uani D U
N302 N 0.3455(4) 0.6860(4) 0.7498(3) 0.1096 1.0000 Uani D U
C303 C 0.2911(6) 0.6519(7) 0.7721(4) 0.1205 1.0000 Uani D U
O303 O 0.4239(7) 0.5933(4) 0.7469(5) 0.1140 1.0000 Uani D U
N303 N 0.3950(5) 0.6552(4) 0.8256(3) 0.1129 1.0000 Uani D U
C304 C 0.3173(7) 0.6672(8) 0.8184(4) 0.1203 1.0000 Uani D U
N304 N 0.5206(5) 0.7639(3) 0.8519(2) 0.0933 1.0000 Uani D U
C305 C 0.4286(9) 0.6837(5) 0.8696(3) 0.1079 1.0000 Uani D U
C306 C 0.4569(8) 0.7477(5) 0.8786(4) 0.0999 1.0000 Uani D U
C307 C 0.5268(8) 0.8231(4) 0.8504(4) 0.0953 1.0000 Uani D U
C308 C 0.4660(8) 0.8272(6) 0.8193(3) 0.1007 1.0000 Uani D U
O309 O 0.5840(10) 0.6397(8) 0.7223(5) 0.1029 1.0000 Uani D U
C311 C 0.5431(6) 0.8251(7) 0.7582(2) 0.1047 1.0000 Uani D U
C312 C 0.6199(5) 0.8095(5) 0.7669(2) 0.1033 1.0000 Uani D U
O313 O 0.6831(7) 0.8460(5) 0.7698(2) 0.1255 1.0000 Uani D U
C314 C 0.3359(8) 0.6561(3) 0.7035(4) 0.1066 1.0000 Uani D U
C315 C 0.4079(7) 0.6761(4) 0.6814(2) 0.0988 1.0000 Uani D U
O316 O 0.3984(8) 0.6725(4) 0.6434(3) 0.0906 1.0000 Uani D U
C317 C 0.3864(6) 0.5919(4) 0.8159(5) 0.1288 1.0000 Uani D U
C318 C 0.4277(5) 0.5711(4) 0.7765(5) 0.1290 1.0000 Uani D U
O319 O 0.4635(6) 0.5328(4) 0.7750(6) 0.2003 1.0000 Uani D U
O320 O 0.6237(7) 0.8285(6) 1.0245(4) 0.1099 1.0000 Uani D U
C321 C 0.5984(8) 0.7602(6) 0.8705(5) 0.0935 1.0000 Uani D U
C322 C 0.6352(6) 0.8037(5) 0.9147(4) 0.0878 1.0000 Uani D U
C323 C 0.6066(7) 0.7921(5) 0.9512(4) 0.0898 1.0000 Uani D U
C324 C 0.6450(6) 0.8351(5) 0.9902(4) 0.0956 1.0000 Uani D U
O325 O 0.7008(6) 0.8806(5) 0.9906(4) 0.0977 1.0000 Uani D U
C326 C 0.7267(6) 0.8902(5) 0.9543(4) 0.0885 1.0000 Uani D U
C327 C 0.6988(6) 0.8551(5) 0.9144(5) 0.0851 1.0000 Uani D U
C328 C 0.7296(6) 0.8692(5) 0.8797(4) 0.0868 1.0000 Uani D U
C329 C 0.7885(6) 0.9182(5) 0.8848(4) 0.0975 1.0000 Uani D U
C330 C 0.8164(6) 0.9530(5) 0.9246(4) 0.0971 1.0000 Uani D U
C331 C 0.7854(6) 0.9391(5) 0.9594(4) 0.0911 1.0000 Uani D U
O332 O 0.8766(6) 1.0030(5) 0.9300(5) 0.1103 1.0000 Uani D U
C333 C 0.9067(8) 1.0162(7) 0.8938(7) 0.1207 1.0000 Uani D U
Eu4 Eu 0.46693(9) 0.68065(6) 0.58298(5) 0.0728 1.0000 Uani D U
C401 C 0.4237(7) 0.5698(6) 0.4866(3) 0.0838 1.0000 Uani D U
O401 O 0.5998(5) 0.6897(5) 0.5620(3) 0.0750 1.0000 Uani D U
N401 N 0.4922(6) 0.6184(3) 0.5046(2) 0.0789 1.0000 Uani D U
C402 C 0.3916(9) 0.5398(4) 0.5187(4) 0.0877 1.0000 Uani D U
O402 O 0.5046(8) 0.6023(3) 0.5996(3) 0.0865 1.0000 Uani D U
N402 N 0.3621(5) 0.5777(3) 0.5546(3) 0.0836 1.0000 Uani D U
C403 C 0.2824(6) 0.5832(4) 0.5447(5) 0.0886 1.0000 Uani D U
O403 O 0.4448(8) 0.7735(4) 0.6155(2) 0.0916 1.0000 Uani D U
N403 N 0.3159(4) 0.6897(4) 0.5713(3) 0.0844 1.0000 Uani D U
C404 C 0.2614(6) 0.6359(4) 0.5722(5) 0.0911 1.0000 Uani D U
N404 N 0.4478(5) 0.7305(3) 0.5216(3) 0.0794 1.0000 Uani D U
C405 C 0.3045(6) 0.7030(6) 0.5313(3) 0.0884 1.0000 Uani D U
C406 C 0.3729(6) 0.7492(5) 0.5255(5) 0.0864 1.0000 Uani D U
C407 C 0.4518(9) 0.6935(6) 0.4789(3) 0.0865 1.0000 Uani D U
C408 C 0.5088(8) 0.6557(5) 0.4767(4) 0.0841 1.0000 Uani D U
O409 O 0.5693(9) 0.7301(7) 0.6434(4) 0.0875 1.0000 Uani D U
C411 C 0.5637(6) 0.5971(5) 0.5117(3) 0.0813 1.0000 Uani D U
C412 C 0.6228(4) 0.6459(4) 0.5422(3) 0.0793 1.0000 Uani D U
O413 O 0.6919(5) 0.6408(5) 0.5464(3) 0.0826 1.0000 Uani D U
C414 C 0.3661(7) 0.5577(4) 0.5928(3) 0.0921 1.0000 Uani D U
C415 C 0.4498(7) 0.5708(4) 0.6129(2) 0.0978 1.0000 Uani D U
O416 O 0.4611(9) 0.5496(4) 0.6417(3) 0.1409 1.0000 Uani D U
C417 C 0.3041(8) 0.7380(4) 0.6075(2) 0.0991 1.0000 Uani D U
C418 C 0.3787(8) 0.7848(3) 0.6240(2) 0.1041 1.0000 Uani D U
O419 O 0.3714(9) 0.8325(4) 0.6455(3) 0.1526 1.0000 Uani D U
O420 O 0.5640(6) 0.8411(7) 0.4019(4) 0.1329 1.0000 Uani D U
C421 C 0.5171(6) 0.7818(6) 0.5323(5) 0.0914 1.0000 Uani D U
C422 C 0.5165(6) 0.8181(5) 0.4999(5) 0.1005 1.0000 Uani D U
C423 C 0.5476(6) 0.8069(5) 0.4606(5) 0.1081 1.0000 Uani D U
C424 C 0.5378(6) 0.8475(5) 0.4374(5) 0.1148 1.0000 Uani D U
O425 O 0.5032(6) 0.8904(6) 0.4518(4) 0.1132 1.0000 Uani D U
C426 C 0.4744(5) 0.8989(6) 0.4904(4) 0.1091 1.0000 Uani D U
C427 C 0.4772(5) 0.8663(5) 0.5175(5) 0.1032 1.0000 Uani D U
C428 C 0.4460(6) 0.8800(5) 0.5560(5) 0.1080 1.0000 Uani D U
C429 C 0.4114(5) 0.9260(5) 0.5673(4) 0.1147 1.0000 Uani D U
C430 C 0.4084(5) 0.9585(4) 0.5402(4) 0.1195 1.0000 Uani D U
C431 C 0.4402(6) 0.9450(5) 0.5018(4) 0.1172 1.0000 Uani D U
O432 O 0.3735(6) 1.0056(4) 0.5518(6) 0.1341 1.0000 Uani D U
C433 C 0.3420(6) 1.0185(7) 0.5913(6) 0.1429 1.0000 Uani D U
Eu5 Eu 0.00162(10) 0.69370(7) 0.10857(6) 0.0895 1.0000 Uani D U
C501 C -0.1101(8) 0.7819(5) 0.1679(4) 0.1095 1.0000 Uani D U
N501 N -0.0392(6) 0.7938(3) 0.1452(3) 0.1000 1.0000 Uani D U
O501 O 0.1154(6) 0.7700(4) 0.1381(3) 0.0918 1.0000 Uani D U
O502 O -0.0190(8) 0.6887(4) 0.1790(3) 0.1026 1.0000 Uani D U
N502 N -0.1534(4) 0.6797(4) 0.1254(3) 0.1084 1.0000 Uani D U
C502 C -0.1761(6) 0.7344(4) 0.1423(5) 0.1141 1.0000 Uani D U
N503 N -0.0999(5) 0.6491(5) 0.0382(2) 0.1056 1.0000 Uani D U
C503 C -0.2056(7) 0.6430(7) 0.0876(3) 0.1143 1.0000 Uani D U
O503 O -0.0539(5) 0.5936(3) 0.0961(5) 0.1122 1.0000 Uani D U
N504 N 0.0134(6) 0.7638(4) 0.0580(3) 0.0962 1.0000 Uani D U
C504 C -0.1799(7) 0.6571(7) 0.0478(4) 0.1148 1.0000 Uani D U
C505 C -0.0678(10) 0.6765(6) 0.0062(3) 0.1104 1.0000 Uani D U
C506 C -0.0483(9) 0.7410(5) 0.0222(4) 0.1075 1.0000 Uani D U
C507 C 0.0104(9) 0.8223(4) 0.0825(4) 0.1014 1.0000 Uani D U
C508 C -0.0513(8) 0.8236(6) 0.1140(3) 0.1037 1.0000 Uani D U
O509 O 0.0928(11) 0.6484(8) 0.1399(7) 0.1139 1.0000 Uani D U
C511 C 0.0311(6) 0.8276(7) 0.1753(4) 0.1000 1.0000 Uani D U
C512 C 0.1117(5) 0.8178(4) 0.1629(3) 0.0989 1.0000 Uani D U
O513 O 0.1712(7) 0.8573(5) 0.1779(3) 0.1230 1.0000 Uani D U
C514 C -0.1569(9) 0.6484(4) 0.1581(4) 0.1110 1.0000 Uani D U
C515 C -0.0858(7) 0.6684(4) 0.1901(3) 0.1064 1.0000 Uani D U
O516 O -0.0964(8) 0.6645(4) 0.2263(3) 0.1055 1.0000 Uani D U
C517 C -0.0990(7) 0.5874(6) 0.0259(5) 0.1194 1.0000 Uani D U
C518 C -0.0898(5) 0.5614(3) 0.0614(5) 0.1259 1.0000 Uani D U
O519 O -0.1185(5) 0.5093(4) 0.0550(5) 0.1722 1.0000 Uani D U
O520 O 0.1121(8) 0.8252(7) -0.0887(4) 0.1168 1.0000 Uani D U
C521 C 0.0938(8) 0.7651(6) 0.0411(6) 0.0992 1.0000 Uani D U
C522 C 0.1272(6) 0.8055(5) 0.0129(5) 0.0977 1.0000 Uani D U
C523 C 0.0979(7) 0.7927(5) -0.0290(4) 0.1019 1.0000 Uani D U
C524 C 0.1347(7) 0.8336(5) -0.0513(4) 0.1048 1.0000 Uani D U
O525 O 0.1908(7) 0.8791(6) -0.0327(4) 0.1000 1.0000 Uani D U
C526 C 0.2192(7) 0.8913(6) 0.0078(4) 0.0992 1.0000 Uani D U
C527 C 0.1917(6) 0.8575(5) 0.0335(4) 0.0966 1.0000 Uani D U
C528 C 0.2235(7) 0.8729(5) 0.0746(4) 0.1002 1.0000 Uani D U
C529 C 0.2829(6) 0.9217(5) 0.0899(4) 0.1016 1.0000 Uani D U
C530 C 0.3104(6) 0.9553(5) 0.0642(4) 0.1074 1.0000 Uani D U
C531 C 0.2787(7) 0.9400(5) 0.0231(4) 0.1000 1.0000 Uani D U
O532 O 0.3711(6) 1.0052(5) 0.0800(5) 0.1249 1.0000 Uani D U
C533 C 0.4018(8) 1.0191(7) 0.1222(5) 0.1231 1.0000 Uani D U
Eu6 Eu -0.02120(10) 0.66615(7) 0.28802(5) 0.0897 1.0000 Uani D U
O601 O 0.1184(4) 0.6834(5) 0.3041(2) 0.0957 1.0000 Uani D U
N601 N 0.0221(7) 0.6026(4) 0.3351(3) 0.1011 1.0000 Uani D U
C601 C -0.0362(8) 0.5479(6) 0.3285(4) 0.1094 1.0000 Uani D U
C602 C -0.0676(9) 0.5205(4) 0.2829(4) 0.1062 1.0000 Uani D U
N602 N -0.1085(5) 0.5565(3) 0.2662(3) 0.1065 1.0000 Uani D U
O602 O 0.0256(8) 0.6022(5) 0.2308(2) 0.1055 1.0000 Uani D U
C603 C -0.1897(7) 0.5524(5) 0.2786(5) 0.1131 1.0000 Uani D U
N603 N -0.1760(4) 0.6580(5) 0.3027(3) 0.1062 1.0000 Uani D U
O603 O -0.0601(8) 0.7531(4) 0.2908(2) 0.1004 1.0000 Uani D U
C604 C -0.2231(6) 0.6023(5) 0.2769(5) 0.1132 1.0000 Uani D U
N604 N -0.0430(5) 0.7052(4) 0.3711(2) 0.0998 1.0000 Uani D U
C605 C -0.1863(6) 0.6683(6) 0.3478(3) 0.1091 1.0000 Uani D U
C606 C -0.1223(5) 0.7169(6) 0.3751(4) 0.1045 1.0000 Uani D U
C607 C -0.0300(10) 0.6660(7) 0.3948(4) 0.1053 1.0000 Uani D U
C608 C 0.0352(8) 0.6362(6) 0.3798(3) 0.1010 1.0000 Uani D U
O609 O 0.0707(10) 0.7273(7) 0.2525(6) 0.1001 1.0000 Uani D U
C611 C 0.0984(8) 0.5927(5) 0.3177(3) 0.0995 1.0000 Uani D U
C612 C 0.1507(5) 0.6478(5) 0.3139(2) 0.0951 1.0000 Uani D U
O613 O 0.2234(6) 0.6560(5) 0.3211(2) 0.0918 1.0000 Uani D U
C614 C -0.1062(8) 0.5430(7) 0.2195(4) 0.1165 1.0000 Uani D U
C615 C -0.0209(8) 0.5568(5) 0.2086(3) 0.1215 1.0000 Uani D U
O616 O 0.0001(10) 0.5223(5) 0.1783(3) 0.2096 1.0000 Uani D U
C617 C -0.1965(9) 0.7048(5) 0.2876(2) 0.1123 1.0000 Uani D U
C618 C -0.1313(8) 0.7572(4) 0.2897(2) 0.1106 1.0000 Uani D U
O619 O -0.1507(8) 0.8024(5) 0.2906(2) 0.1372 1.0000 Uani D U
O620 O 0.0473(6) 0.8316(7) 0.5394(4) 0.1326 1.0000 Uani D U
C621 C 0.0197(6) 0.7602(6) 0.3847(6) 0.1014 1.0000 Uani D U
C622 C 0.0129(5) 0.8027(5) 0.4293(5) 0.1005 1.0000 Uani D U
C623 C 0.0378(6) 0.7931(5) 0.4663(5) 0.1003 1.0000 Uani D U
C624 C 0.0269(5) 0.8364(5) 0.5047(5) 0.1082 1.0000 Uani D U
O625 O -0.0034(5) 0.8799(6) 0.5039(4) 0.1082 1.0000 Uani D U
C626 C -0.0263(5) 0.8876(6) 0.4671(5) 0.1091 1.0000 Uani D U
C627 C -0.0215(5) 0.8521(5) 0.4277(5) 0.1045 1.0000 Uani D U
C628 C -0.0468(6) 0.8642(5) 0.3923(5) 0.1066 1.0000 Uani D U
C629 C -0.0771(5) 0.9118(5) 0.3965(4) 0.1093 1.0000 Uani D U
C630 C -0.0819(5) 0.9472(5) 0.4359(5) 0.1138 1.0000 Uani D U
C631 C -0.0567(5) 0.9350(6) 0.4713(4) 0.1145 1.0000 Uani D U
O632 O -0.1129(5) 0.9957(5) 0.4407(5) 0.1190 1.0000 Uani D U
C633 C -0.1381(5) 1.0082(7) 0.4046(7) 0.1214 1.0000 Uani D U
Eu7 Eu 0.31165(10) 0.70743(7) 0.27672(5) 0.0815 1.0000 Uani D U
N701 N 0.3946(6) 0.8167(3) 0.2852(3) 0.0873 1.0000 Uani D U
C701 C 0.4633(8) 0.8154(5) 0.2594(5) 0.0962 1.0000 Uani D U
O701 O 0.2289(7) 0.7723(4) 0.2773(2) 0.0855 1.0000 Uani D U
O702 O 0.3340(7) 0.7063(3) 0.2057(2) 0.0916 1.0000 Uani D U
N702 N 0.4665(5) 0.7162(4) 0.2587(3) 0.0938 1.0000 Uani D U
C702 C 0.5125(6) 0.7762(4) 0.2671(5) 0.0949 1.0000 Uani D U
C703 C 0.5062(8) 0.6855(7) 0.2817(4) 0.0987 1.0000 Uani D U
N703 N 0.3997(6) 0.6755(5) 0.3303(3) 0.0968 1.0000 Uani D U
O703 O 0.3222(5) 0.6104(3) 0.2498(5) 0.1026 1.0000 Uani D U
C704 C 0.4854(6) 0.6948(6) 0.3266(4) 0.0997 1.0000 Uani D U
N704 N 0.3284(6) 0.7770(3) 0.3575(2) 0.0843 1.0000 Uani D U
C705 C 0.3784(10) 0.6989(6) 0.3735(3) 0.0934 1.0000 Uani D U
C706 C 0.3843(9) 0.7625(5) 0.3847(4) 0.0897 1.0000 Uani D U
C707 C 0.3550(9) 0.8379(4) 0.3586(4) 0.0895 1.0000 Uani D U
C708 C 0.4202(6) 0.8472(6) 0.3299(3) 0.0861 1.0000 Uani D U
O709 O 0.1995(9) 0.6470(8) 0.2238(5) 0.0974 1.0000 Uani D U
C711 C 0.3382(6) 0.8445(6) 0.2687(2) 0.0939 1.0000 Uani D U
C712 C 0.2514(6) 0.8223(4) 0.2739(2) 0.0932 1.0000 Uani D U
O713 O 0.2058(7) 0.8543(5) 0.2747(2) 0.1203 1.0000 Uani D U
C714 C 0.4615(8) 0.6868(3) 0.2121(4) 0.0953 1.0000 Uani D U
C715 C 0.3948(7) 0.6970(3) 0.1874(2) 0.0977 1.0000 Uani D U
O716 O 0.4031(7) 0.6959(3) 0.1501(3) 0.0914 1.0000 Uani D U
C717 C 0.3753(6) 0.6117(5) 0.3172(4) 0.1132 1.0000 Uani D U
C718 C 0.3481(5) 0.5825(3) 0.2712(4) 0.1264 1.0000 Uani D U
O719 O 0.3528(6) 0.5320(4) 0.2561(5) 0.1939 1.0000 Uani D U
O720 O 0.2612(5) 0.8338(6) 0.5277(4) 0.0929 1.0000 Uani D U
C721 C 0.2475(5) 0.7681(6) 0.3744(5) 0.0812 1.0000 Uani D U
C722 C 0.2356(5) 0.8122(5) 0.4173(4) 0.0750 1.0000 Uani D U
C723 C 0.2563(5) 0.8004(5) 0.4543(4) 0.0762 1.0000 Uani D U
C724 C 0.2445(5) 0.8417(5) 0.4936(4) 0.0835 1.0000 Uani D U
O725 O 0.2161(5) 0.8869(5) 0.4944(4) 0.0870 1.0000 Uani D U
C726 C 0.1968(5) 0.8974(5) 0.4581(4) 0.0817 1.0000 Uani D U
C727 C 0.2039(5) 0.8636(4) 0.4181(4) 0.0778 1.0000 Uani D U
C728 C 0.1820(5) 0.8779(5) 0.3832(4) 0.0760 1.0000 Uani D U
C729 C 0.1533(5) 0.9262(5) 0.3880(4) 0.0849 1.0000 Uani D U
C730 C 0.1464(5) 0.9600(4) 0.4277(4) 0.0911 1.0000 Uani D U
C731 C 0.1681(5) 0.9456(5) 0.4627(4) 0.0865 1.0000 Uani D U
O732 O 0.1173(5) 1.0094(4) 0.4329(5) 0.1027 1.0000 Uani D U
C733 C 0.0955(5) 1.0235(7) 0.3968(7) 0.1168 1.0000 Uani D U
Eu8 Eu 0.32646(10) 0.68974(7) 0.08774(5) 0.0853 1.0000 Uani D U
O801 O 0.1926(4) 0.6938(5) 0.0742(3) 0.0948 1.0000 Uani D U
N801 N 0.2512(6) 0.6201(4) 0.0127(3) 0.0941 1.0000 Uani D U
C801 C 0.2848(9) 0.5693(6) -0.0022(3) 0.0985 1.0000 Uani D U
C802 C 0.2993(9) 0.5442(4) 0.0330(4) 0.0953 1.0000 Uani D U
N802 N 0.3578(6) 0.5845(3) 0.0666(3) 0.0916 1.0000 Uani D U
O802 O 0.2458(7) 0.6252(4) 0.1200(2) 0.0933 1.0000 Uani D U
C803 C 0.4393(7) 0.5860(5) 0.0552(5) 0.0996 1.0000 Uani D U
N803 N 0.4804(4) 0.6923(4) 0.0738(4) 0.0943 1.0000 Uani D U
O803 O 0.4112(7) 0.7821(4) 0.1216(2) 0.0961 1.0000 Uani D U
C804 C 0.4985(7) 0.6397(5) 0.0786(6) 0.0989 1.0000 Uani D U
N804 N 0.3715(5) 0.7289(4) 0.0211(3) 0.1016 1.0000 Uani D U
C805 C 0.4955(7) 0.6998(7) 0.0320(3) 0.1031 1.0000 Uani D U
C806 C 0.4584(6) 0.7461(6) 0.0241(5) 0.1039 1.0000 Uani D U
C807 C 0.3390(8) 0.6871(6) -0.0196(3) 0.1107 1.0000 Uani D U
C808 C 0.2565(7) 0.6524(6) -0.0183(4) 0.1054 1.0000 Uani D U
O809 O 0.2660(10) 0.7440(7) 0.1494(4) 0.0941 1.0000 Uani D U
C811 C 0.1676(8) 0.6022(5) 0.0228(4) 0.0987 1.0000 Uani D U
C812 C 0.1422(5) 0.6547(5) 0.0484(3) 0.0988 1.0000 Uani D U
O813 O 0.0724(5) 0.6573(6) 0.0427(3) 0.1057 1.0000 Uani D U
C814 C 0.3451(7) 0.5710(7) 0.1075(2) 0.0987 1.0000 Uani D U
C815 C 0.2676(6) 0.5823(4) 0.1244(2) 0.1038 1.0000 Uani D U
O816 O 0.2282(8) 0.5481(5) 0.1416(3) 0.1506 1.0000 Uani D U
C817 C 0.5254(10) 0.7432(5) 0.1078(3) 0.1013 1.0000 Uani D U
C818 C 0.4859(7) 0.7919(3) 0.1258(2) 0.1086 1.0000 Uani D U
O819 O 0.5289(8) 0.8400(4) 0.1438(3) 0.1521 1.0000 Uani D U
O820 O 0.3428(9) 0.8369(7) -0.1016(4) 0.1467 1.0000 Uani D U
C821 C 0.3361(10) 0.7800(6) 0.0287(6) 0.1129 1.0000 Uani D U
C822 C 0.3686(8) 0.8185(5) -0.0009(5) 0.1196 1.0000 Uani D U
C823 C 0.3331(8) 0.8055(6) -0.0415(5) 0.1294 1.0000 Uani D U
C824 C 0.3704(8) 0.8448(6) -0.0651(5) 0.1299 1.0000 Uani D U
O825 O 0.4318(8) 0.8878(6) -0.0492(4) 0.1303 1.0000 Uani D U
C826 C 0.4642(8) 0.8989(6) -0.0095(4) 0.1232 1.0000 Uani D U
C827 C 0.4380(7) 0.8675(5) 0.0178(5) 0.1193 1.0000 Uani D U
C828 C 0.4753(8) 0.8823(6) 0.0577(5) 0.1262 1.0000 Uani D U
C829 C 0.5390(8) 0.9288(6) 0.0703(4) 0.1330 1.0000 Uani D U
C830 C 0.5652(7) 0.9603(5) 0.0429(5) 0.1375 1.0000 Uani D U
C831 C 0.5278(8) 0.9455(6) 0.0031(4) 0.1348 1.0000 Uani D U
O832 O 0.6304(7) 1.0077(5) 0.0557(6) 0.1458 1.0000 Uani D U
C833 C 0.6669(9) 1.0218(7) 0.0968(6) 0.1622 1.0000 Uani D U
H1011 H 1.0067 0.7966 0.6740 0.1098 1.0000 Uiso R .
H1012 H 0.9436 0.7526 0.6880 0.1098 1.0000 Uiso R .
H1021 H 1.0375 0.7094 0.6538 0.1086 1.0000 Uiso R .
H1022 H 1.0202 0.7269 0.6140 0.1086 1.0000 Uiso R .
H1031 H 1.0174 0.6258 0.5895 0.1063 1.0000 Uiso R .
H1032 H 0.9342 0.5849 0.5814 0.1063 1.0000 Uiso R .
H1041 H 0.9784 0.6768 0.5477 0.1036 1.0000 Uiso R .
H1042 H 0.9683 0.6134 0.5222 0.1036 1.0000 Uiso R .
H1051 H 0.8870 0.6518 0.4801 0.0981 1.0000 Uiso R .
H1052 H 0.8012 0.6527 0.4914 0.0981 1.0000 Uiso R .
H1061 H 0.9346 0.7390 0.5305 0.0990 1.0000 Uiso R .
H1062 H 0.8743 0.7443 0.4979 0.0990 1.0000 Uiso R .
H1071 H 0.8331 0.8266 0.5941 0.1027 1.0000 Uiso R .
H1072 H 0.8960 0.8288 0.5617 0.1027 1.0000 Uiso R .
H1081 H 0.9580 0.8465 0.6271 0.1074 1.0000 Uiso R .
H1082 H 0.9727 0.7904 0.5977 0.1074 1.0000 Uiso R .
H1111 H 0.8697 0.8094 0.7000 0.1122 1.0000 Uiso R .
H1112 H 0.8734 0.8497 0.6719 0.1122 1.0000 Uiso R .
H1142 H 0.9728 0.6376 0.6711 0.1070 1.0000 Uiso R .
H1141 H 0.9019 0.5933 0.6433 0.1070 1.0000 Uiso R .
H1171 H 0.8542 0.5516 0.5014 0.0993 1.0000 Uiso R .
H1172 H 0.7746 0.5699 0.5030 0.0993 1.0000 Uiso R .
H1211 H 0.7228 0.7641 0.5567 0.0992 1.0000 Uiso R .
H1212 H 0.7295 0.7145 0.5179 0.0992 1.0000 Uiso R .
H1231 H 0.7868 0.7450 0.4521 0.1078 1.0000 Uiso R .
H1281 H 0.7008 0.8412 0.5875 0.1056 1.0000 Uiso R .
H1291 H 0.6585 0.9258 0.6102 0.1109 1.0000 Uiso R .
H1311 H 0.6891 0.9510 0.4961 0.1177 1.0000 Uiso R .
H1333 H 0.6064 1.0486 0.6174 0.1330 1.0000 Uiso R .
H1332 H 0.6674 1.0177 0.6291 0.1330 1.0000 Uiso R .
H1331 H 0.5809 0.9843 0.6142 0.1330 1.0000 Uiso R .
H2011 H 0.8147 0.5678 0.8540 0.1242 1.0000 Uiso R .
H2012 H 0.7283 0.5323 0.8493 0.1242 1.0000 Uiso R .
H2021 H 0.7962 0.4919 0.7952 0.1249 1.0000 Uiso R .
H2022 H 0.7272 0.5102 0.7770 0.1249 1.0000 Uiso R .
H2031 H 0.9208 0.5552 0.8109 0.1252 1.0000 Uiso R .
H2032 H 0.9258 0.5232 0.7642 0.1252 1.0000 Uiso R .
H2041 H 1.0271 0.6036 0.7879 0.1206 1.0000 Uiso R .
H2042 H 0.9773 0.6049 0.7493 0.1206 1.0000 Uiso R .
H2051 H 1.0413 0.6852 0.8526 0.1186 1.0000 Uiso R .
H2052 H 0.9629 0.6440 0.8564 0.1186 1.0000 Uiso R .
H2061 H 0.9709 0.7352 0.9013 0.1144 1.0000 Uiso R .
H2062 H 0.9748 0.7587 0.8627 0.1144 1.0000 Uiso R .
H2071 H 0.8354 0.7035 0.9237 0.1168 1.0000 Uiso R .
H2072 H 0.8627 0.6513 0.8961 0.1168 1.0000 Uiso R .
H2081 H 0.7293 0.6255 0.9019 0.1171 1.0000 Uiso R .
H2082 H 0.7181 0.6739 0.8836 0.1171 1.0000 Uiso R .
H2111 H 0.6189 0.5807 0.8448 0.1181 1.0000 Uiso R .
H2112 H 0.6417 0.5607 0.7990 0.1181 1.0000 Uiso R .
H2141 H 0.8569 0.5523 0.7118 0.1196 1.0000 Uiso R .
H2142 H 0.8049 0.4962 0.7168 0.1196 1.0000 Uiso R .
H2171 H 1.0609 0.7240 0.8027 0.1153 1.0000 Uiso R .
H2172 H 1.0242 0.6912 0.7574 0.1153 1.0000 Uiso R .
H2211 H 0.8617 0.7901 0.8615 0.1098 1.0000 Uiso R .
H2212 H 0.7821 0.7595 0.8739 0.1098 1.0000 Uiso R .
H2231 H 0.7940 0.7689 0.9615 0.1105 1.0000 Uiso R .
H2281 H 0.9515 0.8459 0.8617 0.1194 1.0000 Uiso R .
H2291 H 1.0548 0.9261 0.8705 0.1310 1.0000 Uiso R .
H2311 H 1.0418 0.9659 0.9961 0.1332 1.0000 Uiso R .
H2331 H 1.1965 1.0468 0.9103 0.1646 1.0000 Uiso R .
H2332 H 1.1747 0.9814 0.8895 0.1646 1.0000 Uiso R .
H2333 H 1.1144 1.0173 0.8861 0.1646 1.0000 Uiso R .
H3011 H 0.3867 0.8215 0.7531 0.1118 1.0000 Uiso R .
H3012 H 0.4113 0.7726 0.7199 0.1118 1.0000 Uiso R .
H3021 H 0.3200 0.7571 0.7859 0.1147 1.0000 Uiso R .
H3022 H 0.2865 0.7408 0.7395 0.1147 1.0000 Uiso R .
H3031 H 0.2398 0.6581 0.7691 0.1237 1.0000 Uiso R .
H3032 H 0.2897 0.6127 0.7599 0.1237 1.0000 Uiso R .
H3041 H 0.3214 0.7068 0.8305 0.1219 1.0000 Uiso R .
H3042 H 0.2791 0.6463 0.8318 0.1219 1.0000 Uiso R .
H3051 H 0.3889 0.6763 0.8879 0.1145 1.0000 Uiso R .
H3052 H 0.4718 0.6686 0.8748 0.1145 1.0000 Uiso R .
H3061 H 0.4772 0.7636 0.9071 0.1053 1.0000 Uiso R .
H3062 H 0.4136 0.7629 0.8738 0.1053 1.0000 Uiso R .
H3071 H 0.5205 0.8458 0.8777 0.1013 1.0000 Uiso R .
H3072 H 0.5778 0.8372 0.8424 0.1013 1.0000 Uiso R .
H3081 H 0.4724 0.8661 0.8201 0.1045 1.0000 Uiso R .
H3082 H 0.4151 0.8134 0.8274 0.1045 1.0000 Uiso R .
H3111 H 0.5500 0.8650 0.7702 0.1084 1.0000 Uiso R .
H3112 H 0.5327 0.8157 0.7287 0.1084 1.0000 Uiso R .
H3141 H 0.2906 0.6629 0.6914 0.1151 1.0000 Uiso R .
H3142 H 0.3291 0.6164 0.6995 0.1151 1.0000 Uiso R .
H3171 H 0.4079 0.5835 0.8392 0.1305 1.0000 Uiso R .
H3172 H 0.3319 0.5736 0.8106 0.1305 1.0000 Uiso R .
H3211 H 0.5929 0.7222 0.8716 0.0992 1.0000 Uiso R .
H3212 H 0.6375 0.7684 0.8521 0.0992 1.0000 Uiso R .
H3231 H 0.5664 0.7595 0.9509 0.0992 1.0000 Uiso R .
H3281 H 0.7108 0.8454 0.8521 0.0917 1.0000 Uiso R .
H3291 H 0.8101 0.9281 0.8611 0.0974 1.0000 Uiso R .
H3311 H 0.8041 0.9629 0.9870 0.1012 1.0000 Uiso R .
H3333 H 0.9467 1.0506 0.9005 0.1312 1.0000 Uiso R .
H3332 H 0.8641 1.0197 0.8773 0.1312 1.0000 Uiso R .
H3331 H 0.9277 0.9855 0.8784 0.1312 1.0000 Uiso R .
H4011 H 0.3830 0.5832 0.4762 0.0906 1.0000 Uiso R .
H4012 H 0.4408 0.5435 0.4642 0.0906 1.0000 Uiso R .
H4021 H 0.4324 0.5265 0.5293 0.0917 1.0000 Uiso R .
H4022 H 0.3494 0.5083 0.5052 0.0917 1.0000 Uiso R .
H4031 H 0.2462 0.5505 0.5479 0.0928 1.0000 Uiso R .
H4032 H 0.2784 0.5836 0.5163 0.0928 1.0000 Uiso R .
H4041 H 0.2612 0.6340 0.6003 0.0960 1.0000 Uiso R .
H4042 H 0.2099 0.6362 0.5626 0.0960 1.0000 Uiso R .
H4051 H 0.2571 0.7159 0.5317 0.0935 1.0000 Uiso R .
H4052 H 0.2997 0.6695 0.5085 0.0935 1.0000 Uiso R .
H4061 H 0.3786 0.7824 0.5486 0.0922 1.0000 Uiso R .
H4062 H 0.3610 0.7576 0.5003 0.0922 1.0000 Uiso R .
H4071 H 0.4684 0.7176 0.4616 0.0909 1.0000 Uiso R .
H4072 H 0.4010 0.6697 0.4683 0.0909 1.0000 Uiso R .
H4081 H 0.5604 0.6795 0.4849 0.0905 1.0000 Uiso R .
H4082 H 0.5070 0.6324 0.4486 0.0905 1.0000 Uiso R .
H4111 H 0.5494 0.5658 0.5230 0.0921 1.0000 Uiso R .
H4112 H 0.5866 0.5855 0.4859 0.0921 1.0000 Uiso R .
H4141 H 0.3337 0.5753 0.6125 0.0958 1.0000 Uiso R .
H4142 H 0.3467 0.5176 0.5850 0.0958 1.0000 Uiso R .
H4171 H 0.2860 0.7225 0.6296 0.1042 1.0000 Uiso R .
H4172 H 0.2650 0.7541 0.5985 0.1042 1.0000 Uiso R .
H4211 H 0.5106 0.8067 0.5587 0.0971 1.0000 Uiso R .
H4212 H 0.5653 0.7705 0.5339 0.0971 1.0000 Uiso R .
H4231 H 0.5719 0.7761 0.4498 0.1077 1.0000 Uiso R .
H4281 H 0.4477 0.8578 0.5747 0.1089 1.0000 Uiso R .
H4291 H 0.3899 0.9357 0.5937 0.1157 1.0000 Uiso R .
H4311 H 0.4386 0.9672 0.4831 0.1181 1.0000 Uiso R .
H4332 H 0.3201 1.0509 0.5965 0.1450 1.0000 Uiso R .
H4333 H 0.3836 1.0252 0.6122 0.1450 1.0000 Uiso R .
H4331 H 0.3022 0.9863 0.5922 0.1450 1.0000 Uiso R .
H5011 H -0.1285 0.8158 0.1772 0.1191 1.0000 Uiso R .
H5012 H -0.0957 0.7709 0.1915 0.1191 1.0000 Uiso R .
H5021 H -0.1918 0.7460 0.1192 0.1228 1.0000 Uiso R .
H5022 H -0.2193 0.7288 0.1590 0.1228 1.0000 Uiso R .
H5031 H -0.2576 0.6483 0.0914 0.1269 1.0000 Uiso R .
H5032 H -0.2054 0.6045 0.0854 0.1269 1.0000 Uiso R .
H5041 H -0.1813 0.6953 0.0499 0.1263 1.0000 Uiso R .
H5042 H -0.2156 0.6319 0.0252 0.1263 1.0000 Uiso R .
H5051 H -0.1058 0.6642 -0.0172 0.1221 1.0000 Uiso R .
H5052 H -0.0208 0.6648 -0.0022 0.1221 1.0000 Uiso R .
H5061 H -0.0291 0.7560 0.0001 0.1170 1.0000 Uiso R .
H5062 H -0.0952 0.7528 0.0307 0.1170 1.0000 Uiso R .
H5071 H -0.0022 0.8413 0.0632 0.1094 1.0000 Uiso R .
H5072 H 0.0610 0.8415 0.0966 0.1094 1.0000 Uiso R .
H5081 H -0.0488 0.8623 0.1286 0.1118 1.0000 Uiso R .
H5082 H -0.1021 0.8064 0.0997 0.1118 1.0000 Uiso R .
H5111 H 0.0335 0.8669 0.1794 0.1129 1.0000 Uiso R .
H5112 H 0.0225 0.8189 0.2012 0.1129 1.0000 Uiso R .
H5141 H -0.2015 0.6546 0.1733 0.1223 1.0000 Uiso R .
H5142 H -0.1637 0.6089 0.1445 0.1223 1.0000 Uiso R .
H5171 H -0.1473 0.5667 0.0099 0.1289 1.0000 Uiso R .
H5172 H -0.0563 0.5828 0.0088 0.1289 1.0000 Uiso R .
H5211 H 0.1314 0.7785 0.0648 0.1090 1.0000 Uiso R .
H5212 H 0.0946 0.7270 0.0264 0.1090 1.0000 Uiso R .
H5231 H 0.0573 0.7599 -0.0421 0.1080 1.0000 Uiso R .
H5281 H 0.2053 0.8504 0.0927 0.1056 1.0000 Uiso R .
H5291 H 0.3055 0.9330 0.1180 0.1093 1.0000 Uiso R .
H5311 H 0.2970 0.9625 0.0049 0.1064 1.0000 Uiso R .
H5331 H 0.4421 1.0533 0.1297 0.1315 1.0000 Uiso R .
H5333 H 0.3597 1.0236 0.1397 0.1315 1.0000 Uiso R .
H5332 H 0.4227 0.9887 0.1256 0.1315 1.0000 Uiso R .
H6012 H -0.0784 0.5544 0.3456 0.1206 1.0000 Uiso R .
H6011 H -0.0106 0.5228 0.3372 0.1206 1.0000 Uiso R .
H6022 H -0.1039 0.4855 0.2812 0.1213 1.0000 Uiso R .
H6021 H -0.0256 0.5134 0.2658 0.1213 1.0000 Uiso R .
H6031 H -0.1895 0.5503 0.3067 0.1251 1.0000 Uiso R .
H6032 H -0.2223 0.5184 0.2606 0.1251 1.0000 Uiso R .
H6041 H -0.2740 0.5968 0.2871 0.1253 1.0000 Uiso R .
H6042 H -0.2275 0.6025 0.2485 0.1253 1.0000 Uiso R .
H6051 H -0.2357 0.6781 0.3529 0.1202 1.0000 Uiso R .
H6052 H -0.1867 0.6343 0.3551 0.1202 1.0000 Uiso R .
H6061 H -0.1225 0.7510 0.3682 0.1137 1.0000 Uiso R .
H6062 H -0.1330 0.7216 0.4037 0.1137 1.0000 Uiso R .
H6071 H -0.0173 0.6873 0.4234 0.1146 1.0000 Uiso R .
H6072 H -0.0769 0.6371 0.3922 0.1146 1.0000 Uiso R .
H6081 H 0.0825 0.6650 0.3834 0.1122 1.0000 Uiso R .
H6082 H 0.0409 0.6116 0.3961 0.1122 1.0000 Uiso R .
H6111 H 0.1252 0.5798 0.3368 0.1120 1.0000 Uiso R .
H6112 H 0.0884 0.5646 0.2912 0.1120 1.0000 Uiso R .
H6141 H -0.1373 0.5640 0.2096 0.1263 1.0000 Uiso R .
H6142 H -0.1279 0.5034 0.2073 0.1263 1.0000 Uiso R .
H6171 H -0.2360 0.7178 0.3044 0.1215 1.0000 Uiso R .
H6172 H -0.2178 0.6882 0.2593 0.1215 1.0000 Uiso R .
H6211 H 0.0157 0.7813 0.3654 0.1117 1.0000 Uiso R .
H6212 H 0.0699 0.7512 0.3840 0.1117 1.0000 Uiso R .
H6231 H 0.0594 0.7618 0.4669 0.1121 1.0000 Uiso R .
H6281 H -0.0438 0.8400 0.3651 0.1142 1.0000 Uiso R .
H6291 H -0.0947 0.9203 0.3724 0.1173 1.0000 Uiso R .
H6311 H -0.0596 0.9592 0.4986 0.1169 1.0000 Uiso R .
H6332 H -0.1577 1.0417 0.4107 0.1247 1.0000 Uiso R .
H6333 H -0.0944 1.0123 0.3880 0.1247 1.0000 Uiso R .
H6331 H -0.1785 0.9764 0.3895 0.1247 1.0000 Uiso R .
H7012 H 0.4957 0.8529 0.2655 0.1001 1.0000 Uiso R .
H7011 H 0.4443 0.8024 0.2306 0.1001 1.0000 Uiso R .
H7022 H 0.5319 0.7894 0.2958 0.1013 1.0000 Uiso R .
H7021 H 0.5556 0.7772 0.2499 0.1013 1.0000 Uiso R .
H7032 H 0.5618 0.6980 0.2814 0.1081 1.0000 Uiso R .
H7031 H 0.4900 0.6460 0.2673 0.1081 1.0000 Uiso R .
H7042 H 0.5023 0.7342 0.3412 0.1082 1.0000 Uiso R .
H7041 H 0.5124 0.6738 0.3392 0.1082 1.0000 Uiso R .
H7051 H 0.4137 0.6918 0.3923 0.1063 1.0000 Uiso R .
H7052 H 0.3258 0.6805 0.3764 0.1063 1.0000 Uiso R .
H7061 H 0.3734 0.7760 0.4132 0.1029 1.0000 Uiso R .
H7062 H 0.4366 0.7808 0.3811 0.1029 1.0000 Uiso R .
H7071 H 0.3740 0.8597 0.3865 0.0977 1.0000 Uiso R .
H7072 H 0.3107 0.8498 0.3502 0.0977 1.0000 Uiso R .
H7081 H 0.4356 0.8869 0.3327 0.0951 1.0000 Uiso R .
H7082 H 0.4642 0.8348 0.3380 0.0951 1.0000 Uiso R .
H7111 H 0.3526 0.8841 0.2830 0.0989 1.0000 Uiso R .
H7112 H 0.3436 0.8388 0.2396 0.0989 1.0000 Uiso R .
H7141 H 0.5101 0.7013 0.2019 0.1027 1.0000 Uiso R .
H7142 H 0.4541 0.6469 0.2074 0.1027 1.0000 Uiso R .
H7171 H 0.3453 0.6017 0.3388 0.1200 1.0000 Uiso R .
H7172 H 0.4225 0.5986 0.3164 0.1200 1.0000 Uiso R .
H7211 H 0.2098 0.7696 0.3541 0.0963 1.0000 Uiso R .
H7212 H 0.2363 0.7310 0.3780 0.0963 1.0000 Uiso R .
H7231 H 0.2764 0.7681 0.4539 0.0928 1.0000 Uiso R .
H7281 H 0.1866 0.8552 0.3557 0.0882 1.0000 Uiso R .
H7291 H 0.1384 0.9368 0.3642 0.0930 1.0000 Uiso R .
H7311 H 0.1634 0.9683 0.4902 0.0947 1.0000 Uiso R .
H7331 H 0.0766 1.0573 0.4034 0.1229 1.0000 Uiso R .
H7333 H 0.1408 1.0283 0.3814 0.1229 1.0000 Uiso R .
H7332 H 0.0555 0.9926 0.3803 0.1229 1.0000 Uiso R .
H8012 H 0.3330 0.5796 -0.0142 0.1056 1.0000 Uiso R .
H8011 H 0.2480 0.5412 -0.0230 0.1056 1.0000 Uiso R .
H8022 H 0.2513 0.5344 0.0453 0.1029 1.0000 Uiso R .
H8021 H 0.3183 0.5109 0.0216 0.1029 1.0000 Uiso R .
H8032 H 0.4397 0.5815 0.0259 0.1033 1.0000 Uiso R .
H8031 H 0.4542 0.5547 0.0613 0.1033 1.0000 Uiso R .
H8042 H 0.5479 0.6375 0.0673 0.1056 1.0000 Uiso R .
H8041 H 0.5028 0.6418 0.1075 0.1056 1.0000 Uiso R .
H8052 H 0.5511 0.7118 0.0315 0.1109 1.0000 Uiso R .
H8051 H 0.4763 0.6649 0.0107 0.1109 1.0000 Uiso R .
H8062 H 0.4756 0.7805 0.0462 0.1119 1.0000 Uiso R .
H8061 H 0.4739 0.7525 -0.0018 0.1119 1.0000 Uiso R .
H8071 H 0.3378 0.7073 -0.0397 0.1161 1.0000 Uiso R .
H8072 H 0.3726 0.6616 -0.0277 0.1161 1.0000 Uiso R .
H8081 H 0.2222 0.6777 -0.0116 0.1116 1.0000 Uiso R .
H8082 H 0.2399 0.6261 -0.0452 0.1116 1.0000 Uiso R .
H8111 H 0.1351 0.5861 -0.0028 0.1055 1.0000 Uiso R .
H8112 H 0.1626 0.5749 0.0381 0.1055 1.0000 Uiso R .
H8141 H 0.3877 0.5941 0.1272 0.1041 1.0000 Uiso R .
H8142 H 0.3444 0.5320 0.1034 0.1041 1.0000 Uiso R .
H8171 H 0.5726 0.7586 0.0969 0.1125 1.0000 Uiso R .
H8172 H 0.5383 0.7292 0.1302 0.1125 1.0000 Uiso R .
H8211 H 0.3504 0.8031 0.0568 0.1185 1.0000 Uiso R .
H8212 H 0.2803 0.7673 0.0243 0.1185 1.0000 Uiso R .
H8231 H 0.2892 0.7742 -0.0527 0.1254 1.0000 Uiso R .
H8281 H 0.4576 0.8605 0.0764 0.1231 1.0000 Uiso R .
H8291 H 0.5649 0.9392 0.0976 0.1288 1.0000 Uiso R .
H8311 H 0.5454 0.9674 -0.0156 0.1286 1.0000 Uiso R .
H8331 H 0.7099 1.0543 0.1029 0.1590 1.0000 Uiso R .
H8332 H 0.6281 1.0288 0.1161 0.1590 1.0000 Uiso R .
H8333 H 0.6851 0.9898 0.0991 0.1590 1.0000 Uiso R .
H1092 H 0.6789 0.6061 0.6437 0.1006 1.0000 Uiso R .
H1091 H 0.6169 0.6243 0.6214 0.1006 1.0000 Uiso R .
H2092 H 0.7778 0.7051 0.7201 0.1095 1.0000 Uiso R .
H2091 H 0.7375 0.7541 0.7526 0.1095 1.0000 Uiso R .
H3092 H 0.6270 0.6242 0.7274 0.1106 1.0000 Uiso R .
H3091 H 0.5482 0.6145 0.6998 0.1106 1.0000 Uiso R .
H4092 H 0.6144 0.7584 0.6578 0.0955 1.0000 Uiso R .
H4091 H 0.5367 0.7191 0.6637 0.0955 1.0000 Uiso R .
H5092 H 0.0680 0.6162 0.1486 0.1216 1.0000 Uiso R .
H5091 H 0.1422 0.6398 0.1331 0.1216 1.0000 Uiso R .
H6092 H 0.0807 0.7368 0.2270 0.1116 1.0000 Uiso R .
H6091 H 0.1250 0.7430 0.2618 0.1116 1.0000 Uiso R .
H7092 H 0.1448 0.6324 0.2254 0.1024 1.0000 Uiso R .
H7091 H 0.2091 0.6179 0.2006 0.1024 1.0000 Uiso R .
H8092 H 0.2169 0.7530 0.1449 0.1041 1.0000 Uiso R .
H8091 H 0.2575 0.7510 0.1783 0.1041 1.0000 Uiso R .

loop_
_atom_site_aniso_label
_atom_site_aniso_U_11
_atom_site_aniso_U_22
_atom_site_aniso_U_33
_atom_site_aniso_U_23
_atom_site_aniso_U_13
_atom_site_aniso_U_12
Eu1 0.0843(10) 0.0956(10) 0.0797(10) 0.0208(8) 0.0036(8) 0.0349(8)
C101 0.097(3) 0.115(4) 0.096(5) 0.006(3) -0.010(3) 0.036(3)
O101 0.095(2) 0.105(2) 0.083(3) 0.020(2) 0.006(2) 0.0440(19)
N101 0.0937(19) 0.1007(17) 0.091(3) 0.0104(17) -0.001(2) 0.0332(14)
C102 0.087(3) 0.117(3) 0.100(6) 0.014(3) -0.004(4) 0.0366(18)
O102 0.096(3) 0.112(3) 0.0793(13) 0.0199(17) -0.0006(16) 0.044(2)
N102 0.0884(15) 0.109(2) 0.0898(19) 0.017(2) -0.0016(14) 0.0410(16)
C103 0.091(4) 0.110(5) 0.094(3) 0.021(3) 0.004(3) 0.045(3)
O103 0.097(3) 0.0967(13) 0.080(3) 0.0252(16) -0.001(2) 0.0366(16)
N103 0.089(2) 0.092(2) 0.0832(15) 0.0195(18) 0.0068(16) 0.034(2)
C104 0.090(2) 0.100(5) 0.093(3) 0.020(4) 0.009(3) 0.041(3)
N104 0.085(3) 0.087(2) 0.089(3) 0.0196(17) 0.0067(19) 0.027(2)
C105 0.085(4) 0.089(3) 0.084(3) 0.021(3) 0.009(4) 0.028(4)
C106 0.088(4) 0.090(3) 0.085(5) 0.018(3) 0.007(4) 0.025(4)
C107 0.090(4) 0.093(3) 0.089(4) 0.015(2) 0.011(4) 0.022(4)
C108 0.096(4) 0.101(5) 0.098(4) 0.011(3) 0.001(3) 0.022(3)
O109 0.0896(16) 0.116(4) 0.081(4) 0.036(3) 0.006(2) 0.038(2)
C111 0.102(3) 0.101(4) 0.100(5) 0.009(4) 0.006(3) 0.035(3)
C112 0.105(3) 0.108(4) 0.106(6) 0.008(4) 0.006(4) 0.045(3)
O113 0.121(4) 0.134(5) 0.165(7) -0.029(6) 0.000(6) 0.063(4)
C114 0.097(3) 0.116(4) 0.087(2) 0.019(3) -0.0051(18) 0.047(3)
C115 0.104(4) 0.110(5) 0.081(2) 0.018(3) -0.004(2) 0.047(4)
O116 0.116(3) 0.099(3) 0.0775(14) 0.0093(17) -0.0104(15) 0.046(3)
C117 0.099(3) 0.090(2) 0.0811(19) 0.0215(17) 0.004(2) 0.036(2)
C118 0.110(5) 0.093(2) 0.081(4) 0.024(2) 0.001(5) 0.037(4)
O119 0.159(5) 0.097(3) 0.088(6) 0.029(3) 0.012(6) 0.051(6)
O120 0.172(5) 0.160(6) 0.119(4) 0.073(4) 0.031(6) 0.055(6)
C121 0.082(3) 0.092(4) 0.098(5) 0.035(3) 0.008(3) 0.021(4)
C122 0.090(4) 0.101(4) 0.105(3) 0.044(3) 0.014(4) 0.026(4)
C123 0.097(5) 0.113(5) 0.110(4) 0.051(3) 0.023(5) 0.026(5)
C124 0.116(5) 0.125(5) 0.116(4) 0.060(3) 0.019(5) 0.030(5)
O125 0.121(5) 0.113(5) 0.122(4) 0.056(4) 0.003(5) 0.023(5)
C126 0.109(5) 0.099(4) 0.126(4) 0.050(3) 0.008(5) 0.025(4)
C127 0.095(5) 0.098(5) 0.118(4) 0.046(3) 0.014(5) 0.027(4)
C128 0.104(5) 0.087(5) 0.117(4) 0.035(4) 0.011(5) 0.025(5)
C129 0.110(5) 0.083(5) 0.135(4) 0.031(4) 0.008(5) 0.023(5)
C130 0.115(5) 0.078(5) 0.147(4) 0.034(4) -0.002(5) 0.018(4)
C131 0.124(5) 0.088(5) 0.147(4) 0.048(4) 0.004(5) 0.018(5)
O132 0.124(5) 0.079(5) 0.169(5) 0.029(4) -0.015(5) 0.022(5)
C133 0.106(5) 0.092(7) 0.190(6) 0.035(6) 0.010(6) 0.035(6)
Eu2 0.1190(11) 0.0878(10) 0.0721(10) 0.0087(8) -0.0143(9) 0.0451(9)
C201 0.169(4) 0.100(4) 0.100(4) 0.027(3) -0.004(4) 0.052(3)
O201 0.1203(15) 0.099(3) 0.071(4) 0.012(3) -0.0098(19) 0.0449(17)
N201 0.150(2) 0.100(3) 0.080(2) 0.0205(19) -0.0065(19) 0.0488(17)
C202 0.169(4) 0.094(3) 0.104(4) 0.022(3) -0.004(4) 0.054(4)
O202 0.124(2) 0.097(3) 0.075(2) 0.006(2) -0.011(2) 0.0362(17)
N202 0.151(2) 0.0923(14) 0.097(3) 0.0139(18) -0.006(2) 0.0563(15)
C203 0.160(3) 0.108(3) 0.106(5) 0.013(5) -0.004(4) 0.075(2)
O203 0.118(2) 0.0921(17) 0.088(3) 0.009(2) -0.013(3) 0.0410(15)
N203 0.1267(13) 0.111(2) 0.089(2) 0.008(2) -0.0207(17) 0.0587(16)
C204 0.139(2) 0.118(3) 0.093(5) 0.010(4) -0.014(6) 0.070(2)
N204 0.134(2) 0.110(3) 0.0745(13) 0.0072(17) -0.0215(17) 0.054(2)
C205 0.132(4) 0.124(5) 0.090(3) 0.005(4) -0.027(3) 0.058(4)
C206 0.134(2) 0.119(5) 0.079(4) 0.011(4) -0.026(2) 0.057(3)
C207 0.148(4) 0.127(5) 0.073(2) 0.015(4) -0.013(4) 0.062(4)
C208 0.149(4) 0.115(5) 0.075(2) 0.023(3) -0.011(4) 0.059(4)
O209 0.118(3) 0.103(4) 0.077(4) 0.019(3) -0.008(3) 0.050(3)
C211 0.145(2) 0.100(4) 0.076(5) 0.013(5) 0.000(3) 0.040(2)
C212 0.1287(16) 0.109(4) 0.068(5) 0.016(4) -0.003(3) 0.041(2)
O213 0.1244(15) 0.125(3) 0.071(4) 0.025(3) -0.002(3) 0.036(2)
C214 0.155(4) 0.088(4) 0.096(3) 0.007(3) -0.004(3) 0.050(4)
C215 0.143(4) 0.105(5) 0.087(4) -0.008(3) -0.015(3) 0.042(4)
O216 0.160(5) 0.155(7) 0.127(5) -0.055(5) -0.043(4) 0.051(6)
C217 0.1170(17) 0.117(4) 0.097(5) 0.005(4) -0.016(5) 0.049(3)
C218 0.1172(19) 0.103(3) 0.097(4) 0.007(3) -0.014(3) 0.0382(18)
O219 0.128(4) 0.121(4) 0.159(7) 0.030(5) 0.003(6) 0.034(3)
O220 0.151(5) 0.176(7) 0.067(3) -0.001(5) 0.000(5) 0.087(5)
C221 0.145(4) 0.120(3) 0.065(3) 0.004(3) -0.016(5) 0.066(3)
C222 0.134(4) 0.127(4) 0.064(3) 0.005(3) -0.019(4) 0.071(3)
C223 0.131(5) 0.143(6) 0.067(3) 0.001(4) -0.006(5) 0.076(4)
C224 0.143(5) 0.150(6) 0.065(3) 0.000(4) -0.012(5) 0.080(4)
O225 0.145(5) 0.149(5) 0.069(3) 0.000(4) -0.024(5) 0.075(4)
C226 0.139(4) 0.144(5) 0.072(3) 0.001(4) -0.026(5) 0.062(4)
C227 0.137(4) 0.133(5) 0.071(3) -0.001(4) -0.016(5) 0.063(4)
C228 0.139(5) 0.134(6) 0.077(3) -0.002(5) -0.009(5) 0.058(4)
C229 0.146(5) 0.140(6) 0.093(3) -0.005(5) -0.003(5) 0.052(4)
C230 0.152(5) 0.145(5) 0.100(3) -0.009(4) -0.011(5) 0.045(4)
C231 0.150(5) 0.145(6) 0.088(4) -0.006(5) -0.025(5) 0.056(4)
O232 0.162(5) 0.153(6) 0.129(5) -0.016(5) -0.002(5) 0.036(4)
C233 0.145(5) 0.169(7) 0.148(6) -0.032(6) 0.032(6) 0.028(6)
Eu3 0.0842(10) 0.1205(12) 0.0674(10) 0.0273(9) 0.0009(8) 0.0151(9)
C301 0.100(3) 0.152(4) 0.083(5) 0.038(5) -0.007(4) 0.035(3)
O301 0.0787(16) 0.126(3) 0.076(3) 0.023(3) 0.006(2) 0.0160(16)
N301 0.089(2) 0.1300(17) 0.078(3) 0.033(2) -0.001(2) 0.0263(17)
C302 0.086(2) 0.174(4) 0.077(6) 0.034(4) -0.010(5) 0.029(2)
O302 0.087(2) 0.137(4) 0.0684(15) 0.0312(17) 0.0015(16) 0.018(3)
N302 0.0794(13) 0.160(3) 0.081(2) 0.035(2) 0.0004(15) 0.0104(17)
C303 0.0869(17) 0.176(5) 0.081(3) 0.031(4) 0.009(3) 0.003(5)
O303 0.120(3) 0.1255(15) 0.081(3) 0.0265(19) 0.000(3) 0.0017(16)
N303 0.107(2) 0.145(3) 0.076(2) 0.036(2) 0.0070(18) 0.002(2)
C304 0.088(3) 0.167(6) 0.084(3) 0.037(4) 0.003(3) -0.013(4)
N304 0.085(3) 0.124(2) 0.0689(16) 0.0256(16) 0.0039(18) 0.024(2)
C305 0.102(4) 0.144(4) 0.074(2) 0.036(3) 0.010(3) 0.015(5)
C306 0.090(3) 0.141(4) 0.068(4) 0.032(3) 0.005(4) 0.025(5)
C307 0.086(4) 0.124(3) 0.075(4) 0.025(2) 0.003(4) 0.027(4)
C308 0.091(4) 0.129(4) 0.082(3) 0.028(3) -0.001(3) 0.029(5)
O309 0.101(3) 0.131(4) 0.069(4) 0.018(3) -0.001(3) 0.028(3)
C311 0.107(3) 0.125(4) 0.081(5) 0.036(5) 0.001(4) 0.018(3)
C312 0.091(2) 0.128(4) 0.084(6) 0.030(5) 0.011(4) 0.011(3)
O313 0.101(3) 0.144(5) 0.122(7) 0.042(6) 0.022(6) 0.003(4)
C314 0.086(3) 0.155(6) 0.077(2) 0.043(3) -0.003(2) 0.015(5)
C315 0.085(3) 0.138(6) 0.078(2) 0.042(4) -0.0005(17) 0.023(5)
O316 0.082(3) 0.117(4) 0.0756(14) 0.034(2) -0.0007(14) 0.022(3)
C317 0.143(4) 0.141(3) 0.085(4) 0.041(3) -0.004(4) -0.014(3)
C318 0.151(5) 0.126(2) 0.109(4) 0.044(3) 0.007(4) 0.016(3)
O319 0.252(5) 0.209(6) 0.174(7) 0.071(5) 0.008(6) 0.105(5)
O320 0.116(5) 0.136(6) 0.070(3) 0.023(5) 0.013(6) 0.021(6)
C321 0.089(3) 0.118(4) 0.069(3) 0.017(4) 0.001(3) 0.027(4)
C322 0.080(4) 0.112(5) 0.068(2) 0.017(3) 0.007(3) 0.027(4)
C323 0.079(5) 0.117(5) 0.070(3) 0.019(4) 0.008(5) 0.026(4)
C324 0.084(5) 0.122(5) 0.069(2) 0.008(4) 0.023(5) 0.025(4)
O325 0.094(5) 0.113(5) 0.074(3) 0.006(4) 0.021(5) 0.026(4)
C326 0.085(4) 0.101(5) 0.077(3) 0.015(4) 0.011(5) 0.031(4)
C327 0.079(4) 0.104(5) 0.074(3) 0.019(4) 0.010(5) 0.034(4)
C328 0.090(5) 0.101(5) 0.079(3) 0.027(4) 0.011(5) 0.040(4)
C329 0.096(5) 0.109(5) 0.093(3) 0.027(4) 0.023(5) 0.035(4)
C330 0.092(5) 0.102(5) 0.099(3) 0.025(4) 0.017(5) 0.032(4)
C331 0.082(5) 0.100(5) 0.089(3) 0.016(4) 0.013(5) 0.033(4)
O332 0.094(5) 0.110(5) 0.121(5) 0.020(5) 0.033(5) 0.027(4)
C333 0.107(5) 0.120(7) 0.134(6) 0.035(6) 0.036(6) 0.025(6)
Eu4 0.0734(9) 0.0757(9) 0.0739(10) 0.0279(8) -0.0051(7) 0.0195(7)
C401 0.090(3) 0.079(4) 0.079(3) 0.024(2) -0.005(4) 0.011(4)
O401 0.0727(13) 0.081(3) 0.079(3) 0.034(2) -0.0052(15) 0.0198(15)
N401 0.0838(19) 0.075(3) 0.0773(17) 0.0253(16) 0.0005(16) 0.014(2)
C402 0.093(4) 0.077(3) 0.089(4) 0.028(3) -0.003(4) 0.006(3)
O402 0.088(2) 0.091(3) 0.096(3) 0.050(3) 0.001(3) 0.025(2)
N402 0.086(2) 0.0801(16) 0.087(3) 0.0365(18) 0.000(2) 0.0098(15)
C403 0.079(2) 0.093(3) 0.095(5) 0.043(4) 0.001(4) 0.003(2)
O403 0.089(2) 0.0836(16) 0.098(3) 0.015(2) -0.007(3) 0.0272(18)
N403 0.0724(14) 0.094(2) 0.093(3) 0.037(2) -0.0030(16) 0.0211(17)
C404 0.0741(17) 0.109(3) 0.096(5) 0.044(3) 0.006(5) 0.015(2)
N404 0.072(2) 0.080(3) 0.093(2) 0.041(2) -0.011(2) 0.013(2)
C405 0.071(2) 0.097(5) 0.105(4) 0.046(4) -0.013(4) 0.014(4)
C406 0.074(3) 0.084(5) 0.109(5) 0.044(3) -0.014(4) 0.016(3)
C407 0.083(4) 0.100(4) 0.085(2) 0.048(3) -0.003(4) 0.012(4)
C408 0.081(4) 0.094(4) 0.078(3) 0.035(3) 0.002(4) 0.012(3)
O409 0.081(2) 0.104(4) 0.076(2) 0.028(3) -0.010(2) 0.019(3)
C411 0.080(3) 0.082(4) 0.085(5) 0.031(3) 0.012(3) 0.017(3)
C412 0.0801(19) 0.086(4) 0.078(5) 0.033(4) 0.006(2) 0.022(2)
O413 0.0847(17) 0.090(3) 0.079(3) 0.028(2) 0.0037(18) 0.0286(16)
C414 0.094(3) 0.096(4) 0.097(4) 0.050(4) 0.008(4) 0.015(4)
C415 0.100(3) 0.104(4) 0.107(5) 0.062(4) 0.001(4) 0.019(5)
O416 0.123(5) 0.166(7) 0.168(6) 0.125(4) -0.013(5) 0.008(6)
C417 0.086(2) 0.109(4) 0.111(4) 0.034(4) 0.007(5) 0.038(2)
C418 0.100(3) 0.096(4) 0.114(6) 0.015(4) 0.008(6) 0.037(3)
O419 0.130(4) 0.115(5) 0.190(7) -0.013(6) 0.002(7) 0.056(3)
O420 0.137(5) 0.140(6) 0.126(5) 0.074(4) -0.002(5) -0.004(5)
C421 0.076(3) 0.092(4) 0.113(4) 0.054(3) -0.020(5) 0.006(3)
C422 0.088(4) 0.104(4) 0.123(4) 0.066(3) -0.009(4) 0.007(3)
C423 0.094(5) 0.119(5) 0.120(5) 0.065(4) -0.010(5) 0.008(4)
C424 0.102(5) 0.125(5) 0.127(4) 0.076(4) -0.008(5) -0.002(4)
O425 0.099(5) 0.116(5) 0.139(4) 0.086(4) -0.010(4) -0.007(4)
C426 0.095(5) 0.104(5) 0.150(4) 0.089(4) 0.001(4) 0.001(4)
C427 0.091(5) 0.103(5) 0.137(4) 0.080(3) 0.001(4) 0.010(4)
C428 0.102(5) 0.098(5) 0.149(4) 0.083(4) 0.016(5) 0.015(4)
C429 0.104(5) 0.102(5) 0.165(5) 0.086(4) 0.016(5) 0.018(4)
C430 0.101(5) 0.100(5) 0.186(4) 0.096(4) 0.014(4) 0.011(4)
C431 0.103(5) 0.105(5) 0.168(5) 0.095(4) -0.001(5) 0.005(4)
O432 0.110(5) 0.100(5) 0.225(5) 0.106(5) 0.024(5) 0.015(4)
C433 0.122(5) 0.102(7) 0.240(6) 0.104(6) 0.041(6) 0.027(6)
Eu5 0.0785(10) 0.0984(11) 0.0886(11) 0.0316(9) -0.0008(8) 0.0090(8)
C501 0.098(3) 0.126(4) 0.100(5) 0.028(4) 0.015(3) 0.022(3)
N501 0.095(2) 0.1061(18) 0.097(3) 0.0306(19) 0.010(2) 0.0183(17)
O501 0.0803(17) 0.110(3) 0.082(3) 0.038(2) -0.002(2) 0.0023(16)
O502 0.095(2) 0.110(4) 0.0947(15) 0.042(2) -0.0017(17) -0.008(3)
N502 0.0794(13) 0.129(3) 0.102(2) 0.028(2) 0.0038(15) 0.0019(17)
C502 0.086(2) 0.146(4) 0.102(6) 0.030(4) 0.014(4) 0.019(2)
N503 0.0865(17) 0.123(3) 0.0932(17) 0.027(2) -0.0062(15) 0.001(2)
C503 0.0797(19) 0.141(5) 0.107(3) 0.031(3) -0.0032(19) 0.003(5)
O503 0.113(3) 0.0992(13) 0.115(3) 0.0323(18) -0.001(3) 0.0031(16)
N504 0.092(3) 0.110(2) 0.084(3) 0.0348(18) -0.006(2) 0.012(2)
C504 0.080(2) 0.142(6) 0.106(3) 0.033(5) -0.010(2) -0.002(4)
C505 0.095(4) 0.135(4) 0.086(3) 0.028(3) -0.008(3) 0.001(5)
C506 0.096(4) 0.134(3) 0.088(5) 0.041(3) -0.010(4) 0.009(5)
C507 0.100(4) 0.107(3) 0.099(4) 0.041(2) -0.003(4) 0.015(4)
C508 0.100(4) 0.100(4) 0.109(4) 0.032(3) 0.001(4) 0.016(4)
O509 0.105(3) 0.118(4) 0.128(4) 0.053(4) -0.007(3) 0.022(3)
C511 0.107(3) 0.094(4) 0.095(5) 0.035(4) 0.007(4) 0.007(3)
C512 0.095(2) 0.098(4) 0.098(6) 0.041(4) 0.001(4) -0.004(3)
O513 0.104(3) 0.101(5) 0.154(7) 0.043(5) -0.031(6) -0.003(4)
C514 0.090(3) 0.132(5) 0.094(3) 0.025(4) 0.010(2) 0.000(5)
C515 0.094(3) 0.121(6) 0.089(3) 0.023(4) 0.010(2) 0.002(5)
O516 0.097(3) 0.118(4) 0.0902(18) 0.024(2) 0.0154(17) 0.009(3)
C517 0.109(5) 0.119(3) 0.106(4) 0.018(2) -0.005(5) -0.004(4)
C518 0.128(5) 0.105(2) 0.123(4) 0.025(3) -0.005(5) -0.005(4)
O519 0.209(5) 0.099(3) 0.178(6) 0.026(4) -0.050(7) -0.004(6)
O520 0.128(5) 0.144(6) 0.105(4) 0.064(4) -0.003(5) 0.051(6)
C521 0.094(3) 0.114(5) 0.098(5) 0.049(4) -0.001(3) 0.017(4)
C522 0.098(4) 0.112(5) 0.094(3) 0.048(3) 0.002(3) 0.024(4)
C523 0.102(5) 0.120(5) 0.096(4) 0.048(4) -0.002(5) 0.029(5)
C524 0.109(5) 0.128(5) 0.100(4) 0.058(4) 0.004(5) 0.041(4)
O525 0.107(5) 0.117(5) 0.103(4) 0.062(4) 0.013(4) 0.043(4)
C526 0.106(4) 0.108(5) 0.103(4) 0.057(4) 0.008(4) 0.032(4)
C527 0.102(4) 0.106(5) 0.095(4) 0.051(4) 0.001(4) 0.024(4)
C528 0.101(5) 0.110(5) 0.103(4) 0.055(4) -0.010(5) 0.024(4)
C529 0.098(5) 0.108(6) 0.111(4) 0.051(4) -0.008(5) 0.026(4)
C530 0.102(4) 0.111(5) 0.122(4) 0.055(4) 0.004(4) 0.024(4)
C531 0.102(5) 0.105(5) 0.115(4) 0.058(4) 0.015(5) 0.034(4)
O532 0.116(5) 0.117(5) 0.146(5) 0.056(5) 0.001(5) 0.014(4)
C533 0.086(5) 0.137(7) 0.138(5) 0.053(6) 0.014(5) -0.008(6)
Eu6 0.0881(9) 0.0877(10) 0.0815(10) 0.0167(8) 0.0232(8) 0.0055(8)
O601 0.0901(10) 0.091(3) 0.102(4) 0.029(3) 0.0207(14) 0.0119(14)
N601 0.114(2) 0.087(3) 0.092(3) 0.0227(19) 0.0187(19) 0.0038(18)
C601 0.131(3) 0.088(4) 0.094(4) 0.023(3) 0.027(4) -0.002(4)
C602 0.119(4) 0.087(2) 0.093(4) 0.017(4) 0.032(4) -0.006(4)
N602 0.114(2) 0.0910(14) 0.089(3) 0.0067(19) 0.020(2) -0.0045(15)
O602 0.112(3) 0.107(3) 0.087(2) 0.015(2) 0.032(2) 0.019(2)
C603 0.105(3) 0.104(2) 0.098(5) 0.009(5) 0.011(4) -0.016(2)
N603 0.0875(13) 0.109(3) 0.101(2) 0.014(2) 0.0262(16) 0.0009(18)
O603 0.088(2) 0.0978(18) 0.108(4) 0.025(2) 0.019(4) 0.0126(18)
C604 0.0929(18) 0.119(3) 0.102(5) 0.017(4) 0.015(6) -0.009(2)
N604 0.105(2) 0.089(3) 0.0833(13) 0.0093(18) 0.0260(18) -0.003(2)
C605 0.098(2) 0.101(5) 0.105(3) 0.010(4) 0.039(2) 0.000(5)
C606 0.103(3) 0.099(5) 0.092(3) 0.017(5) 0.040(3) -0.005(3)
C607 0.109(4) 0.103(4) 0.085(3) 0.022(3) 0.030(4) -0.009(4)
C608 0.112(4) 0.093(5) 0.086(2) 0.030(3) 0.026(4) -0.007(4)
O609 0.091(3) 0.110(3) 0.099(4) 0.039(3) 0.027(3) 0.011(3)
C611 0.116(2) 0.092(4) 0.085(5) 0.026(3) 0.016(3) 0.0116(18)
C612 0.1034(12) 0.093(3) 0.085(4) 0.025(3) 0.015(2) 0.0138(16)
O613 0.1057(13) 0.088(3) 0.082(3) 0.025(2) 0.016(2) 0.0214(19)
C614 0.133(3) 0.102(5) 0.088(3) 0.008(3) 0.015(4) -0.004(4)
C615 0.139(3) 0.116(5) 0.085(5) 0.002(4) 0.030(4) 0.014(4)
O616 0.173(5) 0.224(6) 0.139(7) -0.078(5) 0.035(5) 0.021(6)
C617 0.086(2) 0.121(4) 0.114(5) 0.017(4) 0.020(6) 0.012(2)
C618 0.092(2) 0.110(3) 0.123(6) 0.023(5) 0.026(6) 0.020(2)
O619 0.108(4) 0.134(4) 0.183(7) 0.061(6) 0.028(7) 0.036(3)
O620 0.125(5) 0.148(6) 0.090(3) -0.011(5) -0.002(6) 0.019(6)
C621 0.103(3) 0.092(3) 0.087(3) 0.011(3) 0.029(5) -0.005(3)
C622 0.091(5) 0.095(4) 0.088(3) 0.007(3) 0.026(5) -0.011(4)
C623 0.084(5) 0.102(5) 0.087(3) 0.009(4) 0.028(5) -0.012(5)
C624 0.094(5) 0.109(5) 0.088(3) 0.001(4) 0.023(5) -0.012(5)
O625 0.089(5) 0.113(5) 0.089(3) -0.002(4) 0.028(5) -0.007(4)
C626 0.091(5) 0.112(5) 0.092(3) -0.003(4) 0.024(5) -0.002(4)
C627 0.088(5) 0.107(5) 0.090(3) 0.000(3) 0.021(5) -0.001(4)
C628 0.089(5) 0.110(5) 0.094(3) 0.002(4) 0.018(6) 0.003(5)
C629 0.094(5) 0.108(5) 0.099(3) 0.002(4) 0.021(6) 0.003(5)
C630 0.095(5) 0.111(5) 0.104(3) -0.002(4) 0.023(5) 0.001(4)
C631 0.097(5) 0.114(5) 0.097(3) -0.009(4) 0.021(6) 0.003(4)
O632 0.101(5) 0.108(5) 0.112(5) -0.008(4) 0.017(6) 0.002(5)
C633 0.098(5) 0.129(6) 0.114(6) 0.000(6) 0.030(7) 0.024(6)
Eu7 0.0869(9) 0.0872(10) 0.0728(8) 0.0215(8) 0.0103(8) 0.0269(8)
N701 0.083(2) 0.0935(14) 0.088(3) 0.0292(16) 0.011(2) 0.0218(15)
C701 0.089(3) 0.110(4) 0.090(5) 0.032(5) 0.015(4) 0.019(3)
O701 0.0816(19) 0.096(3) 0.086(3) 0.031(3) 0.012(2) 0.0276(17)
O702 0.091(2) 0.111(3) 0.0741(11) 0.0258(15) 0.0123(13) 0.027(2)
N702 0.0910(12) 0.117(3) 0.0791(17) 0.024(2) 0.0148(13) 0.0407(16)
C702 0.085(3) 0.126(3) 0.075(6) 0.026(3) 0.019(5) 0.030(2)
C703 0.100(3) 0.124(5) 0.076(3) 0.016(4) 0.008(3) 0.052(4)
N703 0.1109(15) 0.109(2) 0.0857(18) 0.0339(18) 0.0146(18) 0.049(2)
O703 0.128(3) 0.0912(13) 0.090(2) 0.0186(15) 0.021(2) 0.0382(16)
C704 0.1063(17) 0.126(5) 0.079(3) 0.024(4) 0.014(3) 0.061(4)
N704 0.086(3) 0.091(2) 0.0747(13) 0.0185(15) 0.0103(16) 0.0258(18)
C705 0.095(4) 0.114(4) 0.0816(19) 0.035(3) 0.010(3) 0.036(4)
C706 0.083(4) 0.109(4) 0.076(3) 0.022(3) 0.006(4) 0.024(4)
C707 0.085(4) 0.090(2) 0.084(4) 0.015(2) 0.006(4) 0.015(4)
C708 0.086(4) 0.085(4) 0.090(3) 0.023(2) 0.010(3) 0.028(4)
O709 0.0979(19) 0.106(3) 0.077(2) 0.015(3) 0.0088(17) 0.014(2)
C711 0.093(3) 0.094(3) 0.100(6) 0.037(4) 0.005(4) 0.021(3)
C712 0.090(2) 0.096(4) 0.102(6) 0.035(5) 0.007(5) 0.030(3)
O713 0.102(4) 0.099(5) 0.166(7) 0.038(6) 0.002(6) 0.037(4)
C714 0.090(3) 0.121(5) 0.0766(18) 0.029(3) 0.016(2) 0.029(4)
C715 0.097(2) 0.124(4) 0.0763(10) 0.0268(15) 0.0158(10) 0.035(3)
O716 0.092(2) 0.108(3) 0.0777(12) 0.0268(16) 0.0162(10) 0.030(2)
C717 0.138(5) 0.108(2) 0.112(4) 0.035(3) 0.013(5) 0.060(3)
C718 0.167(5) 0.104(3) 0.117(4) 0.019(3) 0.009(5) 0.067(5)
O719 0.310(5) 0.109(4) 0.164(6) 0.006(4) -0.033(7) 0.099(6)
O720 0.113(5) 0.094(6) 0.069(3) 0.022(4) -0.004(6) 0.021(5)
C721 0.084(3) 0.087(4) 0.070(3) 0.017(4) 0.006(3) 0.022(4)
C722 0.081(4) 0.077(5) 0.068(2) 0.022(3) 0.008(3) 0.017(4)
C723 0.086(5) 0.073(5) 0.070(3) 0.025(4) 0.008(5) 0.011(5)
C724 0.100(5) 0.076(5) 0.067(2) 0.015(4) -0.008(5) 0.014(4)
O725 0.108(5) 0.072(5) 0.071(3) 0.010(4) -0.010(5) 0.014(4)
C726 0.091(5) 0.074(5) 0.074(3) 0.014(3) -0.005(5) 0.017(4)
C727 0.083(5) 0.076(5) 0.072(3) 0.020(3) 0.001(5) 0.017(4)
C728 0.074(5) 0.079(5) 0.076(3) 0.029(4) 0.008(5) 0.013(4)
C729 0.088(5) 0.079(5) 0.090(3) 0.030(4) 0.001(6) 0.016(5)
C730 0.095(5) 0.077(5) 0.095(3) 0.015(4) -0.015(5) 0.021(4)
C731 0.093(5) 0.070(5) 0.086(3) 0.011(4) -0.009(5) 0.015(4)
O732 0.108(5) 0.075(5) 0.116(5) 0.015(4) -0.022(6) 0.023(5)
C733 0.136(5) 0.091(6) 0.120(6) 0.009(6) -0.034(7) 0.049(6)
Eu8 0.0903(9) 0.0919(10) 0.0784(9) 0.0303(8) 0.0176(8) 0.0234(8)
O801 0.0926(13) 0.103(3) 0.088(3) 0.025(2) 0.0086(15) 0.0252(17)
N801 0.1103(19) 0.100(3) 0.0765(16) 0.0302(16) 0.0126(15) 0.0268(17)
C801 0.117(4) 0.101(4) 0.079(3) 0.026(2) 0.013(4) 0.029(4)
C802 0.114(4) 0.097(3) 0.079(4) 0.024(3) 0.018(4) 0.034(4)
N802 0.109(2) 0.0939(15) 0.080(2) 0.0320(15) 0.018(2) 0.0295(16)
O802 0.099(2) 0.104(3) 0.079(3) 0.033(2) 0.0204(17) 0.0178(17)
C803 0.110(2) 0.104(3) 0.096(5) 0.035(5) 0.020(4) 0.040(2)
N803 0.0948(12) 0.105(2) 0.091(2) 0.035(2) 0.0269(15) 0.0292(16)
O803 0.091(2) 0.0947(15) 0.101(3) 0.0260(15) 0.017(3) 0.0213(16)
C804 0.100(2) 0.112(3) 0.095(5) 0.037(3) 0.023(5) 0.037(2)
N804 0.117(2) 0.106(3) 0.095(2) 0.048(2) 0.025(2) 0.028(2)
C805 0.112(3) 0.111(5) 0.098(3) 0.042(4) 0.041(3) 0.034(4)
C806 0.117(2) 0.110(5) 0.097(5) 0.045(4) 0.037(3) 0.031(3)
C807 0.136(4) 0.123(4) 0.0873(19) 0.052(3) 0.020(4) 0.031(4)
C808 0.128(4) 0.115(5) 0.082(3) 0.039(3) 0.011(3) 0.033(4)
O809 0.086(3) 0.107(3) 0.086(2) 0.020(2) 0.0139(18) 0.027(2)
C811 0.1056(16) 0.102(3) 0.085(3) 0.025(2) 0.0062(18) 0.0216(14)
C812 0.1000(19) 0.109(4) 0.085(5) 0.024(4) 0.003(2) 0.026(3)
O813 0.0921(16) 0.114(4) 0.102(2) 0.022(2) 0.0077(17) 0.018(3)
C814 0.120(4) 0.103(4) 0.084(3) 0.041(4) 0.012(4) 0.030(4)
C815 0.124(4) 0.105(5) 0.090(5) 0.043(4) 0.028(4) 0.021(3)
O816 0.167(5) 0.168(6) 0.159(7) 0.110(5) 0.061(5) 0.042(5)
C817 0.0894(17) 0.111(4) 0.107(4) 0.034(5) 0.015(5) 0.026(3)
C818 0.091(2) 0.105(4) 0.121(6) 0.021(4) 0.015(6) 0.020(2)
O819 0.098(4) 0.113(4) 0.214(7) 0.004(6) 0.004(7) 0.015(3)
O820 0.183(5) 0.166(7) 0.148(5) 0.106(5) 0.042(5) 0.079(6)
C821 0.131(4) 0.124(4) 0.111(5) 0.063(3) 0.045(5) 0.047(3)
C822 0.133(4) 0.139(4) 0.128(4) 0.082(4) 0.048(4) 0.059(3)
C823 0.147(5) 0.152(6) 0.132(4) 0.089(4) 0.043(4) 0.060(4)
C824 0.154(5) 0.154(6) 0.137(4) 0.094(4) 0.057(4) 0.078(4)
O825 0.159(4) 0.148(5) 0.141(4) 0.100(4) 0.062(4) 0.074(4)
C826 0.145(4) 0.131(5) 0.153(4) 0.104(4) 0.050(4) 0.072(4)
C827 0.136(4) 0.130(5) 0.142(4) 0.095(4) 0.043(4) 0.059(4)
C828 0.141(5) 0.132(6) 0.147(4) 0.097(4) 0.035(4) 0.045(4)
C829 0.150(5) 0.133(6) 0.157(5) 0.101(4) 0.035(5) 0.040(4)
C830 0.157(4) 0.133(5) 0.173(4) 0.111(4) 0.042(4) 0.050(4)
C831 0.160(5) 0.134(6) 0.169(5) 0.115(4) 0.048(4) 0.062(4)
O832 0.158(5) 0.137(6) 0.192(5) 0.117(5) 0.046(5) 0.046(4)
C833 0.149(5) 0.165(7) 0.219(6) 0.118(6) 0.016(5) 0.051(6)

loop_
_atom_type_symbol
_atom_type_scat_dispersion_real
_atom_type_scat_dispersion_imag
_atom_type_scat_Cromer_Mann_a1
_atom_type_scat_Cromer_Mann_b1
_atom_type_scat_Cromer_Mann_a2
_atom_type_scat_Cromer_Mann_b2
_atom_type_scat_Cromer_Mann_a3
_atom_type_scat_Cromer_Mann_b3
_atom_type_scat_Cromer_Mann_a4
_atom_type_scat_Cromer_Mann_b4
_atom_type_scat_Cromer_Mann_c
_atom_type_scat_source
C 0.0020 0.0020 2.3100 20.8439 1.0200 10.2075 1.5886 0.5687 0.8650 51.6512 0.2156
; 
International Tables Vol C 4.2.6.8 and 6.1.1.4
and D. T. Cromer, J. Appl. Cryst. (1983), 16, 433.
;
H 0.0000 0.0000 0.4930 10.5109 0.3229 26.1257 0.1402 3.1424 0.0408 57.7998 0.0030
; 
International Tables Vol C 4.2.6.8 and 6.1.1.4
and D. T. Cromer, J. Appl. Cryst. (1983), 16, 433.
;
N 0.0040 0.0030 12.2126 0.0057 3.1322 9.8933 2.0125 28.9975 1.1663 0.5826 -11.5290
; 
International Tables Vol C 4.2.6.8 and 6.1.1.4
and D. T. Cromer, J. Appl. Cryst. (1983), 16, 433.
;
O 0.0070 0.0060 3.0485 13.2771 2.2868 5.7011 1.5463 0.3239 0.8670 32.9089 0.2508
; 
International Tables Vol C 4.2.6.8 and 6.1.1.4
and D. T. Cromer, J. Appl. Cryst. (1983), 16, 433.
;
Eu -0.5610 3.4850 24.6274 2.3879 19.0886 0.1942 13.7603 13.7546 2.9227 123.1740 2.5745
; 
International Tables Vol C 4.2.6.8 and 6.1.1.4
and D. T. Cromer, J. Appl. Cryst. (1983), 16, 433.
;

loop_
_geom_angle_atom_site_label_1
_geom_angle_atom_site_label_2
_geom_angle_atom_site_label_3
_geom_angle
_geom_angle_publ_flag
O101 Eu1 N101 67.8(4) yes
O101 Eu1 O102 83.2(4) yes
N101 Eu1 O102 73.0(3) yes
O101 Eu1 N102 130.1(4) yes
N101 Eu1 N102 66.6(2) yes
O102 Eu1 N102 65.1(4) yes
O101 Eu1 O103 146.3(4) yes
N101 Eu1 O103 134.5(3) yes
O102 Eu1 O103 82.0(4) yes
N102 Eu1 O103 68.4(3) yes
O101 Eu1 N103 143.6(3) yes
N101 Eu1 N103 102.2(3) yes
O102 Eu1 N103 128.9(4) yes
N102 Eu1 N103 66.62(19) yes
O103 Eu1 N103 65.5(4) yes
O101 Eu1 N104 77.6(3) yes
N101 Eu1 N104 66.61(19) yes
O102 Eu1 N104 139.3(3) yes
N102 Eu1 N104 101.6(3) yes
O103 Eu1 N104 131.0(4) yes
O101 Eu1 O109 73.4(5) yes
N101 Eu1 O109 126.7(5) yes
O102 Eu1 O109 67.3(5) yes
N102 Eu1 O109 121.4(5) yes
O103 Eu1 O109 73.0(5) yes
O101 Eu1 O413 92.1(4) yes
N101 Eu1 O413 140.7(3) yes
O102 Eu1 O413 140.2(3) yes
N102 Eu1 O413 136.9(3) yes
O103 Eu1 O413 80.5(3) yes
N103 Eu1 N104 66.7(2) yes
N103 Eu1 O109 130.2(5) yes
N104 Eu1 O109 137.0(5) yes
N103 Eu1 O413 73.8(3) yes
N104 Eu1 O413 76.5(3) yes
O109 Eu1 O413 73.5(5) yes
N101 C101 C102 112.9(6) yes
N101 C101 H1011 108.5 no
C102 C101 H1011 108.7 no
N101 C101 H1012 107.6 no
C102 C101 H1012 109.7 no
H1011 C101 H1012 109.5 no
Eu1 O101 C112 124.4(6) yes
C101 N101 Eu1 109.1(5) yes
C101 N101 C108 111.3(6) yes
Eu1 N101 C108 111.5(5) yes
C101 N101 C111 110.5(5) yes
Eu1 N101 C111 104.0(8) yes
C108 N101 C111 110.2(6) yes
C101 C102 N102 112.6(6) yes
C101 C102 H1021 107.7 no
N102 C102 H1021 107.4 no
C101 C102 H1022 109.7 no
N102 C102 H1022 109.9 no
H1021 C102 H1022 109.5 no
Eu1 O102 C115 124.8(5) yes
C102 N102 Eu1 111.9(4) yes
C102 N102 C103 110.4(6) yes
Eu1 N102 C103 110.4(4) yes
C102 N102 C114 109.8(6) yes
Eu1 N102 C114 104.8(7) yes
C103 N102 C114 109.5(5) yes
N102 C103 C104 112.3(6) yes
N102 C103 H1031 107.9 no
C104 C103 H1031 108.6 no
N102 C103 H1032 108.9 no
C104 C103 H1032 109.7 no
H1031 C103 H1032 109.5 no
Eu1 O103 C118 124.5(5) yes
Eu1 N103 C104 111.2(5) yes
Eu1 N103 C105 108.6(5) yes
C104 N103 C105 111.2(6) yes
Eu1 N103 C117 104.7(8) yes
C104 N103 C117 110.1(6) yes
C105 N103 C117 110.8(5) yes
C103 C104 N103 112.1(6) yes
C103 C104 H1041 109.6 no
N103 C104 H1041 109.2 no
C103 C104 H1042 108.1 no
N103 C104 H1042 108.2 no
H1041 C104 H1042 109.5 no
Eu1 N104 C106 111.7(4) yes
Eu1 N104 C107 110.3(5) yes
C106 N104 C107 111.0(6) yes
Eu1 N104 C121 105.8(7) yes
C106 N104 C121 108.9(6) yes
C107 N104 C121 109.0(5) yes
N103 C105 C106 112.3(6) yes
N103 C105 H1051 107.7 no
C106 C105 H1051 108.3 no
N103 C105 H1052 109.0 no
C106 C105 H1052 110.0 no
H1051 C105 H1052 109.5 no
C105 C106 N104 111.7(7) yes
C105 C106 H1061 110.1 no
N104 C106 H1061 109.7 no
C105 C106 H1062 108.0 no
N104 C106 H1062 107.8 no
H1061 C106 H1062 109.5 no
N104 C107 C108 112.9(6) yes
N104 C107 H1071 109.2 no
C108 C107 H1071 109.2 no
N104 C107 H1072 107.8 no
C108 C107 H1072 108.3 no
H1071 C107 H1072 109.5 no
C107 C108 N101 112.8(6) yes
C107 C108 H1081 108.7 no
N101 C108 H1081 108.5 no
C107 C108 H1082 109.2 no
N101 C108 H1082 108.1 no
H1081 C108 H1082 109.5 no
Eu1 O109 H1092 110.7 no
Eu1 O109 H1091 129.5 no
H1092 O109 H1091 106.4 no
N101 C111 C112 116.5(8) yes
N101 C111 H1111 107.8 no
C112 C111 H1111 117.9 no
N101 C111 H1112 106.2 no
C112 C111 H1112 97.7 no
H1111 C111 H1112 109.5 no
C111 C112 O101 118.65(6) yes
C111 C112 O113 118.15(6) yes
O101 C112 O113 123.20(6) yes
N102 C114 C115 112.9(7) yes
N102 C114 H1142 109.6 no
C115 C114 H1142 108.4 no
N102 C114 H1141 108.1 no
C115 C114 H1141 108.3 no
H1142 C114 H1141 109.5 no
C114 C115 O102 118.64(6) yes
C114 C115 O116 118.15(6) yes
O102 C115 O116 123.21(6) yes
C115 O116 Eu2 142.9(5) yes
N103 C117 C118 112.8(7) yes
N103 C117 H1171 109.0 no
C118 C117 H1171 108.7 no
N103 C117 H1172 108.3 no
C118 C117 H1172 108.4 no
H1171 C117 H1172 109.5 no
C117 C118 O103 118.64(6) yes
C117 C118 O119 118.15(6) yes
O103 C118 O119 123.21(6) yes
N104 C121 C122 122.5(8) yes
N104 C121 H1211 105.9 no
C122 C121 H1211 103.7 no
N104 C121 H1212 106.6 no
C122 C121 H1212 108.2 no
H1211 C121 H1212 109.5 no
C121 C122 C123 118.2(12) yes
C121 C122 C127 114.9(13) yes
C123 C122 C127 126.9(13) yes
C122 C123 C124 110.9(12) yes
C122 C123 H1231 124.5 no
C124 C123 H1231 124.6 no
C123 C124 O120 117.1(8) yes
C123 C124 O125 125.8(10) yes
O120 C124 O125 117.1(8) yes
C124 O125 C126 118.0(13) yes
O125 C126 C127 128.2(12) yes
O125 C126 C131 111.7(12) yes
C127 C126 C131 120.1(5) yes
C122 C127 C126 110.3(11) yes
C122 C127 C128 129.6(11) yes
C126 C127 C128 120.1(5) yes
C127 C128 C129 119.8(6) yes
C127 C128 H1281 120.5 no
C129 C128 H1281 119.7 no
C128 C129 C130 119.9(5) yes
C128 C129 H1291 120.4 no
C130 C129 H1291 119.7 no
C129 C130 C131 120.2(5) yes
C129 C130 O132 120.1(6) yes
C131 C130 O132 119.8(6) yes
C130 C131 C126 119.9(5) yes
C130 C131 H1311 120.5 no
C126 C131 H1311 119.7 no
C130 O132 C133 118.2(7) yes
O132 C133 H1333 112.5 no
O132 C133 H1332 107.8 no
H1333 C133 H1332 109.5 no
O132 C133 H1331 108.0 no
H1333 C133 H1331 109.5 no
H1332 C133 H1331 109.5 no
O116 Eu2 O201 139.1(4) yes
O116 Eu2 N201 142.8(3) yes
O201 Eu2 N201 59.5(4) yes
O116 Eu2 O202 76.0(3) yes
O201 Eu2 O202 78.0(4) yes
N201 Eu2 O202 80.2(3) yes
O116 Eu2 N202 77.5(3) yes
O201 Eu2 N202 118.3(4) yes
N201 Eu2 N202 66.6(2) yes
O202 Eu2 N202 65.0(4) yes
O116 Eu2 O203 74.6(3) yes
O201 Eu2 O203 108.8(4) yes
N201 Eu2 O203 137.7(3) yes
O202 Eu2 O203 140.4(3) yes
N202 Eu2 O203 131.4(4) yes
O116 Eu2 N203 71.1(3) yes
O201 Eu2 N203 149.0(3) yes
N201 Eu2 N203 101.9(3) yes
O202 Eu2 N203 126.2(4) yes
N202 Eu2 N203 67.1(2) yes
O116 Eu2 N204 133.9(3) yes
O201 Eu2 N204 82.2(3) yes
N201 Eu2 N204 66.5(2) yes
O202 Eu2 N204 146.5(3) yes
N202 Eu2 N204 102.6(3) yes
O116 Eu2 O209 73.8(6) yes
O201 Eu2 O209 70.1(6) yes
N201 Eu2 O209 128.0(6) yes
O202 Eu2 O209 77.5(5) yes
N202 Eu2 O209 137.1(5) yes
O203 Eu2 N203 66.6(4) yes
O203 Eu2 N204 71.8(3) yes
N203 Eu2 N204 67.13(19) yes
O203 Eu2 O209 69.2(5) yes
N203 Eu2 O209 129.0(6) yes
N204 Eu2 O209 120.3(5) yes
N201 C201 C202 112.8(6) yes
N201 C201 H2011 107.4 no
C202 C201 H2011 109.9 no
N201 C201 H2012 107.7 no
C202 C201 H2012 109.5 no
H2011 C201 H2012 109.5 no
Eu2 O201 C212 121.9(5) yes
C201 N201 Eu2 111.0(5) yes
C201 N201 C208 110.9(6) yes
Eu2 N201 C208 109.5(5) yes
C201 N201 C211 109.8(6) yes
Eu2 N201 C211 105.5(7) yes
C208 N201 C211 110.1(5) yes
C201 C202 N202 113.3(7) yes
C201 C202 H2021 106.5 no
N202 C202 H2021 108.2 no
C201 C202 H2022 109.8 no
N202 C202 H2022 109.4 no
H2021 C202 H2022 109.5 no
Eu2 O202 C215 117.5(5) yes
C202 N202 Eu2 111.4(4) yes
C202 N202 C203 111.9(6) yes
Eu2 N202 C203 112.6(4) yes
C202 N202 C214 110.0(5) yes
Eu2 N202 C214 99.0(7) yes
C203 N202 C214 111.4(6) yes
N202 C203 C204 114.8(7) yes
N202 C203 H2031 109.4 no
C204 C203 H2031 108.5 no
N202 C203 H2032 106.8 no
C204 C203 H2032 107.7 no
H2031 C203 H2032 109.5 no
Eu2 O203 C218 123.1(6) yes
Eu2 N203 C204 108.5(5) yes
Eu2 N203 C205 110.3(5) yes
C204 N203 C205 112.9(6) yes
Eu2 N203 C217 104.7(8) yes
C204 N203 C217 110.3(5) yes
C205 N203 C217 109.8(6) yes
C203 C204 N203 114.8(6) yes
C203 C204 H2041 108.2 no
N203 C204 H2041 107.6 no
C203 C204 H2042 108.6 no
N203 C204 H2042 108.2 no
H2041 C204 H2042 109.5 no
Eu2 N204 C206 109.3(5) yes
Eu2 N204 C207 112.8(5) yes
C206 N204 C207 111.8(6) yes
Eu2 N204 C221 101.6(7) yes
C206 N204 C221 110.6(6) yes
C207 N204 C221 110.3(6) yes
N203 C205 C206 111.9(6) yes
N203 C205 H2051 108.7 no
C206 C205 H2051 109.3 no
N203 C205 H2052 108.7 no
C206 C205 H2052 108.8 no
H2051 C205 H2052 109.5 no
C205 C206 N204 111.9(6) yes
C205 C206 H2061 108.8 no
N204 C206 H2061 107.6 no
C205 C206 H2062 108.8 no
N204 C206 H2062 110.3 no
H2061 C206 H2062 109.5 no
N204 C207 C208 114.0(7) yes
N204 C207 H2071 107.5 no
C208 C207 H2071 108.6 no
N204 C207 H2072 110.0 no
C208 C207 H2072 107.2 no
H2071 C207 H2072 109.5 no
C207 C208 N201 113.3(7) yes
C207 C208 H2081 110.2 no
N201 C208 H2081 109.6 no
C207 C208 H2082 107.3 no
N201 C208 H2082 106.8 no
H2081 C208 H2082 109.5 no
Eu2 O209 H2092 96.5 no
Eu2 O209 H2091 136.4 no
H2092 O209 H2091 125.0 no
N201 C211 C212 105.4(7) yes
N201 C211 H2111 110.8 no
C212 C211 H2111 110.6 no
N201 C211 H2112 110.1 no
C212 C211 H2112 110.4 no
H2111 C211 H2112 109.5 no
C211 C212 O201 118.64(6) yes
C211 C212 O213 118.15(6) yes
O201 C212 O213 123.21(6) yes
C212 O213 Eu3 132.2(5) yes
N202 C214 C215 113.1(8) yes
N202 C214 H2141 109.1 no
C215 C214 H2141 109.2 no
N202 C214 H2142 108.2 no
C215 C214 H2142 107.7 no
H2141 C214 H2142 109.5 no
C214 C215 O202 118.65(6) yes
C214 C215 O216 118.15(6) yes
O202 C215 O216 123.20(6) yes
N203 C217 C218 117.0(8) yes
N203 C217 H2171 106.6 no
C218 C217 H2171 106.0 no
N203 C217 H2172 108.1 no
C218 C217 H2172 109.5 no
H2171 C217 H2172 109.5 no
C217 C218 O203 118.65(6) yes
C217 C218 O219 118.14(6) yes
O203 C218 O219 123.21(6) yes
N204 C221 C222 113.1(8) yes
N204 C221 H2211 108.5 no
C222 C221 H2211 102.4 no
N204 C221 H2212 110.5 no
C222 C221 H2212 112.5 no
H2211 C221 H2212 109.5 no
C221 C222 C223 123.7(13) yes
C221 C222 C227 111.8(14) yes
C223 C222 C227 124.5(13) yes
C222 C223 C224 112.9(11) yes
C222 C223 H2231 123.1 no
C224 C223 H2231 124.0 no
C223 C224 O220 117.9(8) yes
C223 C224 O225 124.3(11) yes
O220 C224 O225 117.8(8) yes
C224 O225 C226 119.8(13) yes
O225 C226 C227 126.3(12) yes
O225 C226 C231 113.5(12) yes
C227 C226 C231 120.2(5) yes
C222 C227 C226 112.3(11) yes
C222 C227 C228 128.1(11) yes
C226 C227 C228 119.6(5) yes
C227 C228 C229 120.1(6) yes
C227 C228 H2281 120.1 no
C229 C228 H2281 119.7 no
C228 C229 C230 120.2(5) yes
C228 C229 H2291 120.2 no
C230 C229 H2291 119.6 no
C229 C230 C231 119.7(5) yes
C229 C230 O232 120.5(6) yes
C231 C230 O232 119.8(6) yes
C230 C231 C226 120.2(5) yes
C230 C231 H2311 120.2 no
C226 C231 H2311 119.7 no
C230 O232 C233 118.7(7) yes
O232 C233 H2331 113.0 no
O232 C233 H2332 107.7 no
H2331 C233 H2332 109.5 no
O232 C233 H2333 107.6 no
H2331 C233 H2333 109.5 no
H2332 C233 H2333 109.5 no
O213 Eu3 O301 93.1(5) yes
O213 Eu3 N301 140.4(3) yes
O301 Eu3 N301 66.3(4) yes
O213 Eu3 O302 143.1(3) yes
O301 Eu3 O302 82.2(4) yes
N301 Eu3 O302 70.3(3) yes
O213 Eu3 N302 136.1(4) yes
O301 Eu3 N302 129.5(4) yes
N301 Eu3 N302 67.0(2) yes
O302 Eu3 N302 64.9(4) yes
O213 Eu3 O303 78.9(5) yes
O301 Eu3 O303 148.1(5) yes
N301 Eu3 O303 135.9(4) yes
O302 Eu3 O303 86.0(4) yes
N302 Eu3 O303 69.4(4) yes
O213 Eu3 N303 72.5(3) yes
O301 Eu3 N303 142.1(3) yes
N301 Eu3 N303 102.6(3) yes
O302 Eu3 N303 129.9(4) yes
N302 Eu3 N303 66.9(2) yes
O213 Eu3 N304 75.8(3) yes
O301 Eu3 N304 76.0(3) yes
N301 Eu3 N304 66.76(19) yes
O302 Eu3 N304 136.7(3) yes
N302 Eu3 N304 101.9(3) yes
O213 Eu3 O309 74.9(5) yes
O301 Eu3 O309 73.2(6) yes
N301 Eu3 O309 125.0(6) yes
O302 Eu3 O309 68.8(5) yes
N302 Eu3 O309 122.3(5) yes
O303 Eu3 N303 64.9(4) yes
O303 Eu3 N304 129.9(4) yes
N303 Eu3 N304 66.6(2) yes
O303 Eu3 O309 74.9(6) yes
N303 Eu3 O309 131.9(6) yes
N304 Eu3 O309 135.6(5) yes
N301 C301 C302 112.7(6) yes
N301 C301 H3011 108.2 no
C302 C301 H3011 108.4 no
N301 C301 H3012 108.6 no
C302 C301 H3012 109.3 no
H3011 C301 H3012 109.5 no
Eu3 O301 C312 125.9(6) yes
C301 N301 Eu3 108.4(5) yes
C301 N301 C308 111.3(6) yes
Eu3 N301 C308 111.0(5) yes
C301 N301 C311 109.6(5) yes
Eu3 N301 C311 106.5(8) yes
C308 N301 C311 109.8(6) yes
C301 C302 N302 112.8(6) yes
C301 C302 H3021 109.3 no
N302 C302 H3021 109.0 no
C301 C302 H3022 108.5 no
N302 C302 H3022 107.7 no
H3021 C302 H3022 109.5 no
Eu3 O302 C315 124.0(5) yes
C302 N302 Eu3 111.6(4) yes
C302 N302 C303 111.2(6) yes
Eu3 N302 C303 110.2(5) yes
C302 N302 C314 109.9(6) yes
Eu3 N302 C314 103.7(7) yes
C303 N302 C314 110.0(5) yes
N302 C303 C304 112.3(6) yes
N302 C303 H3031 108.8 no
C304 C303 H3031 109.4 no
N302 C303 H3032 108.8 no
C304 C303 H3032 108.1 no
H3031 C303 H3032 109.5 no
Eu3 O303 C318 106.7(6) yes
Eu3 N303 C304 110.6(5) yes
Eu3 N303 C305 109.2(5) yes
C304 N303 C305 111.1(6) yes
Eu3 N303 C317 106.1(7) yes
C304 N303 C317 109.8(6) yes
C305 N303 C317 109.8(6) yes
C303 C304 N303 112.5(6) yes
C303 C304 H3041 108.2 no
N303 C304 H3041 108.4 no
C303 C304 H3042 109.4 no
N303 C304 H3042 108.9 no
H3041 C304 H3042 109.5 no
Eu3 N304 C306 112.2(4) yes
Eu3 N304 C307 110.4(4) yes
C306 N304 C307 110.4(6) yes
Eu3 N304 C321 106.0(7) yes
C306 N304 C321 108.9(6) yes
C307 N304 C321 108.8(5) yes
N303 C305 C306 112.7(6) yes
N303 C305 H3051 108.6 no
C306 C305 H3051 108.4 no
N303 C305 H3052 108.7 no
C306 C305 H3052 108.9 no
H3051 C305 H3052 109.5 no
C305 C306 N304 112.5(7) yes
C305 C306 H3061 109.0 no
N304 C306 H3061 108.0 no
C305 C306 H3062 108.9 no
N304 C306 H3062 108.9 no
H3061 C306 H3062 109.5 no
N304 C307 C308 112.8(6) yes
N304 C307 H3071 108.4 no
C308 C307 H3071 109.4 no
N304 C307 H3072 108.6 no
C308 C307 H3072 108.2 no
H3071 C307 H3072 109.5 no
C307 C308 N301 113.2(6) yes
C307 C308 H3081 108.8 no
N301 C308 H3081 108.0 no
C307 C308 H3082 108.1 no
N301 C308 H3082 109.2 no
H3081 C308 H3082 109.5 no
Eu3 O309 H3092 130.9 no
Eu3 O309 H3091 104.5 no
H3092 O309 H3091 112.0 no
N301 C311 C312 113.9(8) yes
N301 C311 H3111 109.1 no
C312 C311 H3111 108.1 no
N301 C311 H3112 108.2 no
C312 C311 H3112 108.0 no
H3111 C311 H3112 109.5 no
C311 C312 O301 118.64(6) yes
C311 C312 O313 118.15(6) yes
O301 C312 O313 123.21(6) yes
N302 C314 C315 112.0(7) yes
N302 C314 H3141 109.2 no
C315 C314 H3141 109.3 no
N302 C314 H3142 108.8 no
C315 C314 H3142 108.0 no
H3141 C314 H3142 109.5 no
C314 C315 O302 118.65(6) yes
C314 C315 O316 118.15(6) yes
O302 C315 O316 123.20(6) yes
C315 O316 Eu4 143.5(5) yes
N303 C317 C318 109.3(9) yes
N303 C317 H3171 109.7 no
C318 C317 H3171 111.2 no
N303 C317 H3172 108.6 no
C318 C317 H3172 108.5 no
H3171 C317 H3172 109.5 no
C317 C318 O303 118.65(6) yes
C317 C318 O319 118.15(6) yes
O303 C318 O319 123.20(6) yes
N304 C321 C322 119.3(7) yes
N304 C321 H3211 107.4 no
C322 C321 H3211 110.0 no
N304 C321 H3212 107.4 no
C322 C321 H3212 103.1 no
H3211 C321 H3212 109.5 no
C321 C322 C323 118.4(12) yes
C321 C322 C327 117.5(13) yes
C323 C322 C327 124.1(12) yes
C322 C323 C324 113.6(11) yes
C322 C323 H3231 123.1 no
C324 C323 H3231 123.3 no
C323 C324 O320 118.5(8) yes
C323 C324 O325 123.2(10) yes
O320 C324 O325 118.3(8) yes
C324 O325 C326 121.2(12) yes
O325 C326 C327 125.0(11) yes
O325 C326 C331 115.0(11) yes
C327 C326 C331 120.0(5) yes
C322 C327 C326 112.9(10) yes
C322 C327 C328 127.1(10) yes
C326 C327 C328 119.9(5) yes
C327 C328 C329 120.0(6) yes
C327 C328 H3281 120.6 no
C329 C328 H3281 119.4 no
C328 C329 C330 120.0(5) yes
C328 C329 H3291 120.7 no
C330 C329 H3291 119.4 no
C329 C330 C331 120.0(5) yes
C329 C330 O332 120.1(6) yes
C331 C330 O332 119.8(6) yes
C330 C331 C326 120.0(5) yes
C330 C331 H3311 120.6 no
C326 C331 H3311 119.4 no
C330 O332 C333 118.4(7) yes
O332 C333 H3333 112.4 no
O332 C333 H3332 107.9 no
H3333 C333 H3332 109.5 no
O332 C333 H3331 108.0 no
H3333 C333 H3331 109.5 no
H3332 C333 H3331 109.5 no
O316 Eu4 O401 138.3(3) yes
O316 Eu4 N401 142.2(3) yes
O401 Eu4 N401 60.8(4) yes
O316 Eu4 O402 76.2(3) yes
O401 Eu4 O402 77.7(4) yes
N401 Eu4 O402 79.7(3) yes
O316 Eu4 N402 76.8(3) yes
O401 Eu4 N402 118.9(3) yes
N401 Eu4 N402 66.54(19) yes
O402 Eu4 N402 64.1(4) yes
O316 Eu4 O403 74.5(3) yes
O401 Eu4 O403 109.7(4) yes
N401 Eu4 O403 137.5(3) yes
O402 Eu4 O403 141.7(3) yes
N402 Eu4 O403 130.2(4) yes
O316 Eu4 N403 70.5(3) yes
O401 Eu4 N403 150.3(3) yes
N401 Eu4 N403 101.9(3) yes
O402 Eu4 N403 125.4(4) yes
N402 Eu4 N403 66.96(19) yes
O316 Eu4 N404 133.6(3) yes
O401 Eu4 N404 83.4(3) yes
N401 Eu4 N404 66.34(19) yes
O402 Eu4 N404 146.0(3) yes
N402 Eu4 N404 102.4(2) yes
O316 Eu4 O409 75.8(5) yes
O401 Eu4 O409 67.1(5) yes
N401 Eu4 O409 126.3(5) yes
O402 Eu4 O409 77.5(5) yes
N402 Eu4 O409 137.0(5) yes
O403 Eu4 N403 65.4(4) yes
O403 Eu4 N404 71.5(3) yes
N403 Eu4 N404 67.11(19) yes
O403 Eu4 O409 71.9(5) yes
N403 Eu4 O409 130.9(5) yes
N404 Eu4 O409 120.5(5) yes
N401 C401 C402 112.3(6) yes
N401 C401 H4011 109.2 no
C402 C401 H4011 109.1 no
N401 C401 H4012 107.7 no
C402 C401 H4012 109.0 no
H4011 C401 H4012 109.5 no
Eu4 O401 C412 120.2(5) yes
C401 N401 Eu4 111.0(5) yes
C401 N401 C408 111.0(6) yes
Eu4 N401 C408 109.9(5) yes
C401 N401 C411 110.2(6) yes
Eu4 N401 C411 104.2(6) yes
C408 N401 C411 110.3(5) yes
C401 C402 N402 112.5(6) yes
C401 C402 H4021 109.1 no
N402 C402 H4021 108.4 no
C401 C402 H4022 108.5 no
N402 C402 H4022 108.9 no
H4021 C402 H4022 109.5 no
Eu4 O402 C415 114.1(5) yes
C402 N402 Eu4 110.7(4) yes
C402 N402 C403 112.2(6) yes
Eu4 N402 C403 112.4(4) yes
C402 N402 C414 110.3(5) yes
Eu4 N402 C414 98.9(7) yes
C403 N402 C414 111.6(6) yes
N402 C403 C404 114.4(6) yes
N402 C403 H4031 107.3 no
C404 C403 H4031 108.8 no
N402 C403 H4032 108.1 no
C404 C403 H4032 108.6 no
H4031 C403 H4032 109.5 no
Eu4 O403 C418 125.9(5) yes
Eu4 N403 C404 108.7(5) yes
Eu4 N403 C405 110.2(5) yes
C404 N403 C405 111.8(6) yes
Eu4 N403 C417 106.5(7) yes
C404 N403 C417 109.9(5) yes
C405 N403 C417 109.5(6) yes
C403 C404 N403 113.9(6) yes
C403 C404 H4041 108.7 no
N403 C404 H4041 108.7 no
C403 C404 H4042 107.8 no
N403 C404 H4042 108.2 no
H4041 C404 H4042 109.5 no
Eu4 N404 C406 109.5(5) yes
Eu4 N404 C407 113.2(4) yes
C406 N404 C407 111.2(6) yes
Eu4 N404 C421 102.6(7) yes
C406 N404 C421 110.0(6) yes
C407 N404 C421 110.0(6) yes
N403 C405 C406 111.8(6) yes
N403 C405 H4051 108.0 no
C406 C405 H4051 109.0 no
N403 C405 H4052 109.3 no
C406 C405 H4052 109.2 no
H4051 C405 H4052 109.5 no
C405 C406 N404 112.1(6) yes
C405 C406 H4061 109.3 no
N404 C406 H4061 109.8 no
C405 C406 H4062 108.3 no
N404 C406 H4062 107.9 no
H4061 C406 H4062 109.5 no
N404 C407 C408 113.7(7) yes
N404 C407 H4071 107.5 no
C408 C407 H4071 108.3 no
N404 C407 H4072 109.8 no
C408 C407 H4072 107.9 no
H4071 C407 H4072 109.5 no
C407 C408 N401 113.6(6) yes
C407 C408 H4081 108.1 no
N401 C408 H4081 108.0 no
C407 C408 H4082 109.1 no
N401 C408 H4082 108.5 no
H4081 C408 H4082 109.5 no
Eu4 O409 H4092 154.6 no
Eu4 O409 H4091 94.4 no
H4092 O409 H4091 108.2 no
N401 C411 C412 107.9(7) yes
N401 C411 H4111 110.1 no
C412 C411 H4111 110.3 no
N401 C411 H4112 109.8 no
C412 C411 H4112 109.3 no
H4111 C411 H4112 109.5 no
C411 C412 O401 118.64(6) yes
C411 C412 O413 118.15(6) yes
O401 C412 O413 123.20(6) yes
C412 O413 Eu1 133.2(5) yes
N402 C414 C415 113.1(7) yes
N402 C414 H4141 108.4 no
C415 C414 H4141 109.9 no
N402 C414 H4142 108.7 no
C415 C414 H4142 107.2 no
H4141 C414 H4142 109.5 no
C414 C415 O402 118.65(6) yes
C414 C415 O416 118.15(6) yes
O402 C415 O416 123.20(6) yes
N403 C417 C418 113.9(7) yes
N403 C417 H4171 107.6 no
C418 C417 H4171 108.5 no
N403 C417 H4172 108.5 no
C418 C417 H4172 108.8 no
H4171 C417 H4172 109.5 no
C417 C418 O403 118.65(6) yes
C417 C418 O419 118.15(6) yes
O403 C418 O419 123.20(6) yes
N404 C421 C422 110.8(7) yes
N404 C421 H4211 108.5 no
C422 C421 H4211 104.8 no
N404 C421 H4212 110.6 no
C422 C421 H4212 112.5 no
H4211 C421 H4212 109.5 no
C421 C422 C423 125.3(12) yes
C421 C422 C427 110.1(13) yes
C423 C422 C427 124.6(13) yes
C422 C423 C424 113.0(11) yes
C422 C423 H4231 123.6 no
C424 C423 H4231 123.4 no
C423 C424 O420 117.7(8) yes
C423 C424 O425 124.3(10) yes
O420 C424 O425 118.0(8) yes
C424 O425 C426 119.6(13) yes
O425 C426 C427 126.1(12) yes
O425 C426 C431 114.1(12) yes
C427 C426 C431 119.9(5) yes
C422 C427 C426 112.5(11) yes
C422 C427 C428 127.6(11) yes
C426 C427 C428 119.9(5) yes
C427 C428 C429 120.1(6) yes
C427 C428 H4281 120.4 no
C429 C428 H4281 119.5 no
C428 C429 C430 120.0(5) yes
C428 C429 H4291 120.5 no
C430 C429 H4291 119.5 no
C429 C430 C431 119.9(5) yes
C429 C430 O432 120.1(6) yes
C431 C430 O432 120.0(6) yes
C430 C431 C426 120.2(5) yes
C430 C431 H4311 120.3 no
C426 C431 H4311 119.5 no
C430 O432 C433 118.6(7) yes
O432 C433 H4332 112.8 no
O432 C433 H4333 107.6 no
H4332 C433 H4333 109.5 no
O432 C433 H4331 108.0 no
H4332 C433 H4331 109.5 no
H4333 C433 H4331 109.5 no
N501 Eu5 O501 68.1(4) yes
N501 Eu5 O502 77.6(3) yes
O501 Eu5 O502 87.2(4) yes
N501 Eu5 N502 66.7(2) yes
O501 Eu5 N502 131.5(4) yes
O502 Eu5 N502 67.1(4) yes
N501 Eu5 N503 102.3(3) yes
O501 Eu5 N503 140.7(3) yes
O502 Eu5 N503 129.2(4) yes
N502 Eu5 N503 66.8(2) yes
N501 Eu5 O503 137.8(3) yes
O501 Eu5 O503 144.5(4) yes
O502 Eu5 O503 78.8(4) yes
N502 Eu5 O503 72.0(3) yes
N503 Eu5 O503 67.9(5) yes
N501 Eu5 N504 66.6(2) yes
O501 Eu5 N504 74.7(3) yes
O502 Eu5 N504 143.8(3) yes
N502 Eu5 N504 102.0(3) yes
N503 Eu5 N504 66.8(2) yes
N501 Eu5 O509 127.3(6) yes
O501 Eu5 O509 75.5(6) yes
O502 Eu5 O509 63.5(6) yes
N502 Eu5 O509 121.2(6) yes
N503 Eu5 O509 129.6(6) yes
N501 Eu5 C517 126.1(3) yes
O501 Eu5 C517 150.4(3) yes
O502 Eu5 C517 119.7(3) yes
N502 Eu5 C517 74.6(2) yes
N503 Eu5 C517 25.5(2) yes
N501 Eu5 O813 134.1(3) yes
O501 Eu5 O813 91.1(4) yes
O502 Eu5 O813 144.3(3) yes
N502 Eu5 O813 133.7(3) yes
N503 Eu5 O813 68.0(3) yes
O503 Eu5 N504 132.5(4) yes
O503 Eu5 O509 69.0(6) yes
N504 Eu5 O509 136.8(6) yes
O503 Eu5 C517 45.3(3) yes
N504 Eu5 C517 87.3(2) yes
O509 Eu5 C517 104.4(5) yes
O503 Eu5 O813 82.1(4) yes
N504 Eu5 O813 68.6(3) yes
O509 Eu5 O813 81.5(6) yes
C517 Eu5 O813 60.1(3) yes
N501 C501 C502 114.2(6) yes
N501 C501 H5011 108.4 no
C502 C501 H5011 109.4 no
N501 C501 H5012 108.4 no
C502 C501 H5012 107.0 no
H5011 C501 H5012 109.5 no
C501 N501 Eu5 108.7(5) yes
C501 N501 C508 112.1(6) yes
Eu5 N501 C508 111.4(5) yes
C501 N501 C511 110.9(5) yes
Eu5 N501 C511 103.2(8) yes
C508 N501 C511 110.2(6) yes
Eu5 O501 C512 123.8(6) yes
Eu5 O502 C515 123.0(6) yes
Eu5 N502 C502 112.6(5) yes
Eu5 N502 C503 110.7(5) yes
C502 N502 C503 111.2(6) yes
Eu5 N502 C514 101.9(8) yes
C502 N502 C514 110.7(6) yes
C503 N502 C514 109.3(5) yes
C501 C502 N502 114.0(6) yes
C501 C502 H5021 107.0 no
N502 C502 H5021 108.0 no
C501 C502 H5022 109.5 no
N502 C502 H5022 108.7 no
H5021 C502 H5022 109.5 no
Eu5 N503 C504 110.7(5) yes
Eu5 N503 C505 108.1(5) yes
C504 N503 C505 112.1(6) yes
Eu5 N503 C517 103.1(9) yes
C504 N503 C517 111.0(6) yes
C505 N503 C517 111.5(6) yes
N502 C503 C504 112.7(6) yes
N502 C503 H5031 108.7 no
C504 C503 H5031 108.1 no
N502 C503 H5032 107.8 no
C504 C503 H5032 110.0 no
H5031 C503 H5032 109.5 no
Eu5 O503 C518 123.3(6) yes
Eu5 N504 C506 111.9(5) yes
Eu5 N504 C507 111.0(5) yes
C506 N504 C507 110.8(6) yes
Eu5 N504 C521 104.9(7) yes
C506 N504 C521 109.1(6) yes
C507 N504 C521 109.0(6) yes
C503 C504 N503 113.0(6) yes
C503 C504 H5041 110.0 no
N503 C504 H5041 109.1 no
C503 C504 H5042 107.9 no
N503 C504 H5042 107.4 no
H5041 C504 H5042 109.5 no
N503 C505 C506 112.8(7) yes
N503 C505 H5051 108.3 no
C506 C505 H5051 109.1 no
N503 C505 H5052 108.6 no
C506 C505 H5052 108.4 no
H5051 C505 H5052 109.5 no
C505 C506 N504 112.4(7) yes
C505 C506 H5061 108.8 no
N504 C506 H5061 108.0 no
C505 C506 H5062 108.5 no
N504 C506 H5062 109.6 no
H5061 C506 H5062 109.5 no
N504 C507 C508 113.2(6) yes
N504 C507 H5071 107.6 no
C508 C507 H5071 108.0 no
N504 C507 H5072 108.8 no
C508 C507 H5072 109.6 no
H5071 C507 H5072 109.5 no
C507 C508 N501 113.3(6) yes
C507 C508 H5081 108.0 no
N501 C508 H5081 108.0 no
C507 C508 H5082 109.5 no
N501 C508 H5082 108.5 no
H5081 C508 H5082 109.5 no
Eu5 O509 H5092 115.8 no
Eu5 O509 H5091 133.9 no
H5092 O509 H5091 100.7 no
N501 C511 C512 117.5(8) yes
N501 C511 H5111 107.9 no
C512 C511 H5111 107.1 no
N501 C511 H5112 107.2 no
C512 C511 H5112 107.5 no
H5111 C511 H5112 109.5 no
C511 C512 O501 118.65(6) yes
C511 C512 O513 118.15(6) yes
O501 C512 O513 123.21(6) yes
N502 C514 C515 115.2(8) yes
N502 C514 H5141 107.0 no
C515 C514 H5141 106.7 no
N502 C514 H5142 109.1 no
C515 C514 H5142 109.1 no
H5141 C514 H5142 109.5 no
C514 C515 O502 118.65(6) yes
C514 C515 O516 118.14(6) yes
O502 C515 O516 123.21(6) yes
C515 O516 Eu6 139.4(5) yes
N503 C517 Eu5 51.5(7) yes
N503 C517 C518 116.7(8) yes
Eu5 C517 C518 72.8(4) yes
N503 C517 H5171 107.8 no
Eu5 C517 H5171 150.2 no
C518 C517 H5171 107.5 no
N503 C517 H5172 107.5 no
Eu5 C517 H5172 98.3 no
C518 C517 H5172 107.7 no
H5171 C517 H5172 109.5 no
C517 C518 O503 118.65(6) yes
C517 C518 O519 118.15(6) yes
O503 C518 O519 123.20(6) yes
N504 C521 C522 121.2(8) yes
N504 C521 H5211 106.8 no
C522 C521 H5211 102.8 no
N504 C521 H5212 107.2 no
C522 C521 H5212 109.0 no
H5211 C521 H5212 109.5 no
C521 C522 C523 121.2(12) yes
C521 C522 C527 116.8(13) yes
C523 C522 C527 122.1(12) yes
C522 C523 C524 115.3(11) yes
C522 C523 H5231 122.4 no
C524 C523 H5231 122.3 no
C523 C524 O520 119.1(8) yes
C523 C524 O525 121.7(10) yes
O520 C524 O525 119.1(8) yes
C524 O525 C526 122.9(13) yes
O525 C526 C527 123.3(11) yes
O525 C526 C531 116.8(11) yes
C527 C526 C531 119.9(5) yes
C522 C527 C526 114.8(10) yes
C522 C527 C528 125.3(11) yes
C526 C527 C528 119.9(5) yes
C527 C528 C529 120.1(6) yes
C527 C528 H5281 121.2 no
C529 C528 H5281 118.7 no
C528 C529 C530 119.9(5) yes
C528 C529 H5291 121.4 no
C530 C529 H5291 118.7 no
C529 C530 C531 120.0(5) yes
C529 C530 O532 119.8(6) yes
C531 C530 O532 120.2(6) yes
C530 C531 C526 120.1(5) yes
C530 C531 H5311 121.3 no
C526 C531 H5311 118.6 no
C530 O532 C533 118.1(7) yes
O532 C533 H5331 111.6 no
O532 C533 H5333 108.2 no
H5331 C533 H5333 109.5 no
O532 C533 H5332 108.6 no
H5331 C533 H5332 109.5 no
H5333 C533 H5332 109.5 no
O516 Eu6 O601 131.5(4) yes
O516 Eu6 N601 145.8(3) yes
O601 Eu6 N601 65.2(4) yes
O516 Eu6 N602 80.0(3) yes
O601 Eu6 N602 118.4(4) yes
N601 Eu6 N602 66.6(2) yes
O516 Eu6 O602 75.1(3) yes
O601 Eu6 O602 74.0(4) yes
N601 Eu6 O602 84.6(3) yes
N602 Eu6 O602 65.6(4) yes
O516 Eu6 N603 69.6(4) yes
O601 Eu6 N603 157.8(3) yes
N601 Eu6 N603 101.7(4) yes
N602 Eu6 N603 66.9(2) yes
O602 Eu6 N603 124.3(4) yes
O516 Eu6 O603 64.7(3) yes
O601 Eu6 O603 111.3(5) yes
N601 Eu6 O603 144.6(3) yes
N602 Eu6 O603 130.1(4) yes
O602 Eu6 O603 129.7(3) yes
O516 Eu6 N604 131.0(3) yes
O601 Eu6 N604 90.8(3) yes
N601 Eu6 N604 66.6(2) yes
N602 Eu6 N604 102.9(3) yes
O602 Eu6 N604 151.1(3) yes
O516 Eu6 O609 74.5(6) yes
O601 Eu6 O609 61.3(6) yes
N601 Eu6 O609 125.8(6) yes
N602 Eu6 O609 136.0(5) yes
O602 Eu6 O609 73.5(6) yes
N603 Eu6 O603 68.3(5) yes
N603 Eu6 N604 67.2(2) yes
O603 Eu6 N604 78.5(3) yes
N603 Eu6 O609 131.8(6) yes
O603 Eu6 O609 67.7(6) yes
N604 Eu6 O609 120.9(5) yes
Eu6 O601 C612 123.1(6) yes
Eu6 N601 C601 111.6(5) yes
Eu6 N601 C608 109.6(5) yes
C601 N601 C608 112.2(6) yes
Eu6 N601 C611 101.7(8) yes
C601 N601 C611 110.4(6) yes
C608 N601 C611 110.9(5) yes
N601 C601 C602 112.8(6) yes
N601 C601 H6012 108.4 no
C602 C601 H6012 110.2 no
N601 C601 H6011 107.5 no
C602 C601 H6011 108.5 no
H6012 C601 H6011 109.5 no
C601 C602 N602 112.7(6) yes
C601 C602 H6022 107.6 no
N602 C602 H6022 109.0 no
C601 C602 H6021 110.2 no
N602 C602 H6021 107.9 no
H6022 C602 H6021 109.5 no
C602 N602 Eu6 110.3(5) yes
C602 N602 C603 112.4(6) yes
Eu6 N602 C603 112.4(5) yes
C602 N602 C614 110.8(6) yes
Eu6 N602 C614 98.7(8) yes
C603 N602 C614 111.5(6) yes
Eu6 O602 C615 120.5(6) yes
N602 C603 C604 114.2(7) yes
N602 C603 H6031 107.5 no
C604 C603 H6031 108.3 no
N602 C603 H6032 108.1 no
C604 C603 H6032 109.2 no
H6031 C603 H6032 109.5 no
Eu6 N603 C604 109.2(5) yes
Eu6 N603 C605 110.8(5) yes
C604 N603 C605 112.9(6) yes
Eu6 N603 C617 103.6(8) yes
C604 N603 C617 109.7(5) yes
C605 N603 C617 110.2(6) yes
Eu6 O603 C618 123.9(6) yes
C603 C604 N603 114.4(6) yes
C603 C604 H6041 107.8 no
N603 C604 H6041 107.6 no
C603 C604 H6042 108.3 no
N603 C604 H6042 109.3 no
H6041 C604 H6042 109.5 no
Eu6 N604 C606 108.9(5) yes
Eu6 N604 C607 112.4(5) yes
C606 N604 C607 112.3(6) yes
Eu6 N604 C621 101.8(7) yes
C606 N604 C621 110.2(6) yes
C607 N604 C621 110.6(6) yes
N603 C605 C606 112.7(6) yes
N603 C605 H6051 108.0 no
C606 C605 H6051 108.0 no
N603 C605 H6052 108.9 no
C606 C605 H6052 109.7 no
H6051 C605 H6052 109.5 no
C605 C606 N604 112.7(6) yes
C605 C606 H6061 109.7 no
N604 C606 H6061 109.7 no
C605 C606 H6062 108.4 no
N604 C606 H6062 106.9 no
H6061 C606 H6062 109.5 no
N604 C607 C608 114.0(7) yes
N604 C607 H6071 108.1 no
C608 C607 H6071 108.8 no
N604 C607 H6072 109.6 no
C608 C607 H6072 106.8 no
H6071 C607 H6072 109.5 no
C607 C608 N601 113.3(7) yes
C607 C608 H6081 107.0 no
N601 C608 H6081 108.4 no
C607 C608 H6082 110.2 no
N601 C608 H6082 108.4 no
H6081 C608 H6082 109.5 no
Eu6 O609 H6092 145.5 no
Eu6 O609 H6091 122.8 no
H6092 O609 H6091 89.2 no
N601 C611 C612 110.7(8) yes
N601 C611 H6111 108.0 no
C612 C611 H6111 108.0 no
N601 C611 H6112 110.3 no
C612 C611 H6112 110.3 no
H6111 C611 H6112 109.5 no
C611 C612 O601 118.65(6) yes
C611 C612 O613 118.15(6) yes
O601 C612 O613 123.20(6) yes
C612 O613 Eu7 117.3(5) yes
N602 C614 C615 109.5(7) yes
N602 C614 H6141 108.6 no
C615 C614 H6141 112.1 no
N602 C614 H6142 108.7 no
C615 C614 H6142 108.4 no
H6141 C614 H6142 109.5 no
C614 C615 O602 118.65(6) yes
C614 C615 O616 118.15(6) yes
O602 C615 O616 123.20(6) yes
N603 C617 C618 118.3(8) yes
N603 C617 H6171 106.7 no
C618 C617 H6171 106.7 no
N603 C617 H6172 107.0 no
C618 C617 H6172 108.4 no
H6171 C617 H6172 109.5 no
C617 C618 O603 118.65(6) yes
C617 C618 O619 118.15(6) yes
O603 C618 O619 123.20(6) yes
N604 C621 C622 116.5(8) yes
N604 C621 H6211 108.3 no
C622 C621 H6211 104.4 no
N604 C621 H6212 108.4 no
C622 C621 H6212 109.7 no
H6211 C621 H6212 109.5 no
C621 C622 C623 120.6(13) yes
C621 C622 C627 114.9(14) yes
C623 C622 C627 124.5(13) yes
C622 C623 C624 113.4(11) yes
C622 C623 H6231 123.7 no
C624 C623 H6231 122.9 no
C623 C624 O620 118.2(8) yes
C623 C624 O625 123.0(11) yes
O620 C624 O625 118.7(8) yes
C624 O625 C626 121.4(13) yes
O625 C626 C627 124.9(12) yes
O625 C626 C631 114.9(12) yes
C627 C626 C631 120.2(5) yes
C622 C627 C626 112.7(11) yes
C622 C627 C628 127.4(11) yes
C626 C627 C628 119.9(5) yes
C627 C628 C629 120.0(6) yes
C627 C628 H6281 120.4 no
C629 C628 H6281 119.6 no
C628 C629 C630 120.1(5) yes
C628 C629 H6291 120.4 no
C630 C629 H6291 119.5 no
C629 C630 C631 119.9(5) yes
C629 C630 O632 120.7(6) yes
C631 C630 O632 119.5(6) yes
C630 C631 C626 120.1(5) yes
C630 C631 H6311 120.3 no
C626 C631 H6311 119.6 no
C630 O632 C633 119.3(7) yes
O632 C633 H6332 113.5 no
O632 C633 H6333 107.8 no
H6332 C633 H6333 109.5 no
O632 C633 H6331 107.0 no
H6332 C633 H6331 109.5 no
H6333 C633 H6331 109.5 no
O613 Eu7 N701 136.6(3) yes
O613 Eu7 O701 93.3(4) yes
N701 Eu7 O701 66.5(4) yes
O613 Eu7 O702 142.8(3) yes
N701 Eu7 O702 77.2(3) yes
O701 Eu7 O702 87.8(4) yes
O613 Eu7 N702 134.0(3) yes
N701 Eu7 N702 66.0(2) yes
O701 Eu7 N702 129.4(4) yes
O702 Eu7 N702 65.8(4) yes
O613 Eu7 N703 69.3(3) yes
N701 Eu7 N703 101.6(3) yes
O701 Eu7 N703 140.7(3) yes
O702 Eu7 N703 127.6(4) yes
N702 Eu7 N703 66.4(2) yes
O613 Eu7 O703 76.4(3) yes
N701 Eu7 O703 141.1(3) yes
O701 Eu7 O703 144.7(4) yes
O702 Eu7 O703 81.4(4) yes
N702 Eu7 O703 75.7(3) yes
O613 Eu7 N704 71.3(3) yes
N701 Eu7 N704 66.45(19) yes
O701 Eu7 N704 74.4(3) yes
O702 Eu7 N704 143.5(3) yes
N702 Eu7 N704 101.3(3) yes
O613 Eu7 O709 78.3(5) yes
N701 Eu7 O709 128.7(5) yes
O701 Eu7 O709 77.6(5) yes
O702 Eu7 O709 65.6(5) yes
N702 Eu7 O709 121.8(5) yes
O613 Eu7 C717 59.9(3) yes
N701 Eu7 C717 125.1(3) yes
O701 Eu7 C717 151.4(3) yes
O702 Eu7 C717 119.2(3) yes
N702 Eu7 C717 74.6(2) yes
O613 Eu7 C718 68.0(3) yes
N701 Eu7 C718 138.4(3) yes
O701 Eu7 C718 155.1(4) yes
O702 Eu7 C718 97.3(3) yes
N702 Eu7 C718 74.1(2) yes
N703 Eu7 O703 67.2(5) yes
N703 Eu7 N704 66.7(2) yes
O703 Eu7 N704 130.5(4) yes
N703 Eu7 O709 128.8(5) yes
O703 Eu7 O709 67.3(6) yes
N704 Eu7 O709 136.9(5) yes
N703 Eu7 C717 25.0(2) yes
O703 Eu7 C717 44.4(3) yes
N704 Eu7 C717 86.6(2) yes
O709 Eu7 C717 104.0(5) yes
N703 Eu7 C718 49.4(3) yes
O703 Eu7 C718 18.4(2) yes
N704 Eu7 C718 112.4(3) yes
O709 Eu7 C718 82.3(5) yes
C717 Eu7 C718 26.00(13) yes
Eu7 N701 C701 109.4(5) yes
Eu7 N701 C708 110.5(5) yes
C701 N701 C708 111.0(6) yes
Eu7 N701 C711 105.5(8) yes
C701 N701 C711 110.1(5) yes
C708 N701 C711 110.2(6) yes
N701 C701 C702 113.2(6) yes
N701 C701 H7012 108.9 no
C702 C701 H7012 108.9 no
N701 C701 H7011 108.5 no
C702 C701 H7011 107.9 no
H7012 C701 H7011 109.5 no
Eu7 O701 C712 125.9(6) yes
Eu7 O702 C715 125.7(6) yes
Eu7 N702 C702 113.3(4) yes
Eu7 N702 C703 111.0(4) yes
C702 N702 C703 110.1(6) yes
Eu7 N702 C714 104.1(8) yes
C702 N702 C714 109.0(6) yes
C703 N702 C714 109.2(5) yes
C701 C702 N702 112.9(6) yes
C701 C702 H7022 107.9 no
N702 C702 H7022 107.7 no
C701 C702 H7021 109.5 no
N702 C702 H7021 109.3 no
H7022 C702 H7021 109.5 no
N702 C703 C704 112.9(6) yes
N702 C703 H7032 108.9 no
C704 C703 H7032 109.1 no
N702 C703 H7031 107.5 no
C704 C703 H7031 108.9 no
H7032 C703 H7031 109.5 no
Eu7 N703 C704 111.5(5) yes
Eu7 N703 C705 108.2(5) yes
C704 N703 C705 111.5(6) yes
Eu7 N703 C717 104.9(8) yes
C704 N703 C717 110.3(6) yes
C705 N703 C717 110.2(5) yes
Eu7 O703 C718 124.9(6) yes
C703 C704 N703 113.0(6) yes
C703 C704 H7042 108.9 no
N703 C704 H7042 109.1 no
C703 C704 H7041 108.2 no
N703 C704 H7041 108.2 no
H7042 C704 H7041 109.5 no
Eu7 N704 C706 111.8(4) yes
Eu7 N704 C707 110.9(5) yes
C706 N704 C707 109.9(6) yes
Eu7 N704 C721 107.0(7) yes
C706 N704 C721 108.7(6) yes
C707 N704 C721 108.5(5) yes
N703 C705 C706 112.3(6) yes
N703 C705 H7051 107.8 no
C706 C705 H7051 109.1 no
N703 C705 H7052 109.8 no
C706 C705 H7052 108.4 no
H7051 C705 H7052 109.5 no
C705 C706 N704 112.2(7) yes
C705 C706 H7061 109.3 no
N704 C706 H7061 108.9 no
C705 C706 H7062 108.3 no
N704 C706 H7062 108.5 no
H7061 C706 H7062 109.5 no
N704 C707 C708 112.2(6) yes
N704 C707 H7071 108.5 no
C708 C707 H7071 108.8 no
N704 C707 H7072 108.1 no
C708 C707 H7072 109.8 no
H7071 C707 H7072 109.5 no
C707 C708 N701 112.5(6) yes
C707 C708 H7081 108.0 no
N701 C708 H7081 108.1 no
C707 C708 H7082 109.8 no
N701 C708 H7082 109.0 no
H7081 C708 H7082 109.5 no
Eu7 O709 H7092 134.4 no
Eu7 O709 H7091 119.6 no
H7092 O709 H7091 99.6 no
N701 C711 C712 115.6(8) yes
N701 C711 H7111 107.8 no
C712 C711 H7111 108.3 no
N701 C711 H7112 108.2 no
C712 C711 H7112 107.3 no
H7111 C711 H7112 109.5 no
C711 C712 O701 118.65(6) yes
C711 C712 O713 118.15(6) yes
O701 C712 O713 123.20(6) yes
N702 C714 C715 113.4(7) yes
N702 C714 H7141 107.6 no
C715 C714 H7141 108.4 no
N702 C714 H7142 109.8 no
C715 C714 H7142 108.2 no
H7141 C714 H7142 109.5 no
C714 C715 O702 118.65(6) yes
C714 C715 O716 118.15(6) yes
O702 C715 O716 123.20(6) yes
C715 O716 Eu8 140.2(5) yes
N703 C717 Eu7 50.2(6) yes
N703 C717 C718 116.7(8) yes
Eu7 C717 C718 72.1(3) yes
N703 C717 H7171 106.2 no
Eu7 C717 H7171 114.5 no
C718 C717 H7171 120.9 no
N703 C717 H7172 106.6 no
Eu7 C717 H7172 134.4 no
C718 C717 H7172 95.4 no
H7171 C717 H7172 109.5 no
C717 C718 O703 118.65(6) yes
C717 C718 Eu7 81.9(4) yes
O703 C718 Eu7 36.7(4) yes
C717 C718 O719 118.15(6) yes
O703 C718 O719 123.21(6) yes
Eu7 C718 O719 159.9(4) yes
N704 C721 C722 117.8(7) yes
N704 C721 H7211 108.5 no
C722 C721 H7211 106.0 no
N704 C721 H7212 106.5 no
C722 C721 H7212 108.4 no
H7211 C721 H7212 109.5 no
C721 C722 C723 116.1(11) yes
C721 C722 C727 121.8(12) yes
C723 C722 C727 122.0(11) yes
C722 C723 C724 115.1(10) yes
C722 C723 H7231 122.0 no
C724 C723 H7231 122.9 no
C723 C724 O720 118.7(8) yes
C723 C724 O725 123.0(10) yes
O720 C724 O725 118.3(8) yes
C724 O725 C726 120.6(12) yes
O725 C726 C727 124.7(10) yes
O725 C726 C731 115.5(10) yes
C727 C726 C731 119.7(5) yes
C722 C727 C726 114.4(9) yes
C722 C727 C728 125.5(10) yes
C726 C727 C728 120.0(5) yes
C727 C728 C729 120.2(5) yes
C727 C728 H7281 120.9 no
C729 C728 H7281 118.9 no
C728 C729 C730 119.8(5) yes
C728 C729 H7291 121.1 no
C730 C729 H7291 119.1 no
C729 C730 C731 120.1(5) yes
C729 C730 O732 120.3(6) yes
C731 C730 O732 119.6(6) yes
C730 C731 C726 120.1(5) yes
C730 C731 H7311 120.9 no
C726 C731 H7311 118.9 no
C730 O732 C733 118.8(7) yes
O732 C733 H7331 112.7 no
O732 C733 H7333 107.6 no
H7331 C733 H7333 109.5 no
O732 C733 H7332 108.1 no
H7331 C733 H7332 109.5 no
H7333 C733 H7332 109.5 no
O716 Eu8 O801 133.3(4) yes
O716 Eu8 N801 145.9(3) yes
O801 Eu8 N801 63.8(4) yes
O716 Eu8 N802 79.6(3) yes
O801 Eu8 N802 116.8(4) yes
N801 Eu8 N802 66.7(2) yes
O716 Eu8 O802 74.6(3) yes
O801 Eu8 O802 73.7(4) yes
N801 Eu8 O802 86.8(3) yes
N802 Eu8 O802 66.6(4) yes
O716 Eu8 O803 64.7(3) yes
O801 Eu8 O803 112.8(5) yes
N801 Eu8 O803 144.0(3) yes
N802 Eu8 O803 130.4(4) yes
O802 Eu8 O803 128.0(3) yes
O716 Eu8 N804 129.6(3) yes
O801 Eu8 N804 91.1(3) yes
N801 Eu8 N804 66.6(2) yes
N802 Eu8 N804 103.2(3) yes
O802 Eu8 N804 153.3(3) yes
O716 Eu8 O809 72.6(5) yes
O801 Eu8 O809 64.7(5) yes
N801 Eu8 O809 127.5(5) yes
N802 Eu8 O809 132.9(5) yes
O802 Eu8 O809 69.8(6) yes
O803 Eu8 N804 77.9(3) yes
O803 Eu8 O809 68.3(5) yes
N804 Eu8 O809 123.8(5) yes
Eu8 O801 C812 124.5(6) yes
Eu8 N801 C801 110.8(5) yes
Eu8 N801 C808 109.5(5) yes
C801 N801 C808 111.4(6) yes
Eu8 N801 C811 103.7(8) yes
C801 N801 C811 109.9(6) yes
C808 N801 C811 111.3(5) yes
N801 C801 C802 112.1(6) yes
N801 C801 H8012 109.3 no
C802 C801 H8012 109.6 no
N801 C801 H8011 107.9 no
C802 C801 H8011 108.4 no
H8012 C801 H8011 109.5 no
C801 C802 N802 112.4(6) yes
C801 C802 H8022 109.6 no
N802 C802 H8022 107.9 no
C801 C802 H8021 108.5 no
N802 C802 H8021 108.9 no
H8022 C802 H8021 109.5 no
C802 N802 Eu8 110.5(5) yes
C802 N802 C803 111.9(6) yes
Eu8 N802 C803 112.3(5) yes
C802 N802 C814 110.6(6) yes
Eu8 N802 C814 99.3(8) yes
C803 N802 C814 111.6(6) yes
Eu8 O802 C815 121.0(6) yes
N802 C803 C804 114.3(7) yes
N802 C803 H8032 107.8 no
C804 C803 H8032 109.3 no
N802 C803 H8031 107.6 no
C804 C803 H8031 108.2 no
H8032 C803 H8031 109.5 no
C804 N803 C805 112.7(6) yes
C804 N803 C817 110.4(5) yes
C805 N803 C817 110.8(6) yes
Eu8 O803 C818 124.0(6) yes
C803 C804 N803 114.2(6) yes
C803 C804 H8042 107.3 no
N803 C804 H8042 106.8 no
C803 C804 H8041 109.3 no
N803 C804 H8041 109.7 no
H8042 C804 H8041 109.5 no
Eu8 N804 C806 108.5(5) yes
Eu8 N804 C807 112.5(5) yes
C806 N804 C807 112.2(6) yes
Eu8 N804 C821 101.7(8) yes
C806 N804 C821 111.0(6) yes
C807 N804 C821 110.5(6) yes
N803 C805 C806 111.6(6) yes
N803 C805 H8052 107.4 no
C806 C805 H8052 107.7 no
N803 C805 H8051 110.6 no
C806 C805 H8051 110.0 no
H8052 C805 H8051 109.5 no
C805 C806 N804 111.4(6) yes
C805 C806 H8062 110.0 no
N804 C806 H8062 108.8 no
C805 C806 H8061 109.2 no
N804 C806 H8061 107.9 no
H8062 C806 H8061 109.5 no
N804 C807 C808 113.4(7) yes
N804 C807 H8071 108.0 no
C808 C807 H8071 108.9 no
N804 C807 H8072 108.8 no
C808 C807 H8072 108.3 no
H8071 C807 H8072 109.5 no
C807 C808 N801 113.5(7) yes
C807 C808 H8081 108.3 no
N801 C808 H8081 108.8 no
C807 C808 H8082 108.6 no
N801 C808 H8082 108.1 no
H8081 C808 H8082 109.5 no
Eu8 O809 H8092 119.2 no
Eu8 O809 H8091 147.2 no
H8092 O809 H8091 88.6 no
N801 C811 C812 108.5(8) yes
N801 C811 H8111 108.4 no
C812 C811 H8111 109.1 no
N801 C811 H8112 111.2 no
C812 C811 H8112 110.2 no
H8111 C811 H8112 109.5 no
C811 C812 O801 118.65(6) yes
C811 C812 O813 118.15(6) yes
O801 C812 O813 123.20(6) yes
Eu5 O813 C812 116.9(5) yes
N802 C814 C815 112.1(8) yes
N802 C814 H8141 108.3 no
C815 C814 H8141 109.2 no
N802 C814 H8142 108.8 no
C815 C814 H8142 109.0 no
H8141 C814 H8142 109.5 no
C814 C815 O802 118.65(6) yes
C814 C815 O816 118.15(6) yes
O802 C815 O816 123.20(6) yes
N803 C817 C818 118.5(8) yes
N803 C817 H8171 107.5 no
C818 C817 H8171 107.0 no
N803 C817 H8172 106.2 no
C818 C817 H8172 108.0 no
H8171 C817 H8172 109.5 no
C817 C818 O803 118.64(6) yes
C817 C818 O819 118.15(6) yes
O803 C818 O819 123.21(6) yes
N804 C821 C822 111.8(8) yes
N804 C821 H8211 109.2 no
C822 C821 H8211 107.0 no
N804 C821 H8212 108.9 no
C822 C821 H8212 110.5 no
H8211 C821 H8212 109.5 no
C821 C822 C823 120.0(13) yes
C821 C822 C827 115.6(14) yes
C823 C822 C827 124.4(14) yes
C822 C823 C824 113.4(12) yes
C822 C823 H8231 123.1 no
C824 C823 H8231 123.5 no
C823 C824 O820 118.4(8) yes
C823 C824 O825 122.9(11) yes
O820 C824 O825 118.6(8) yes
C824 O825 C826 121.5(14) yes
O825 C826 C827 124.7(12) yes
O825 C826 C831 115.4(12) yes
C827 C826 C831 119.9(5) yes
C822 C827 C826 113.0(11) yes
C822 C827 C828 126.8(12) yes
C826 C827 C828 120.3(5) yes
C827 C828 C829 119.9(6) yes
C827 C828 H8281 120.3 no
C829 C828 H8281 119.9 no
C828 C829 C830 119.8(5) yes
C828 C829 H8291 120.2 no
C830 C829 H8291 119.9 no
C829 C830 C831 120.3(5) yes
C829 C830 O832 119.9(6) yes
C831 C830 O832 119.8(6) yes
C826 C831 C830 119.9(5) yes
C826 C831 H8311 119.9 no
C830 C831 H8311 120.3 no
C830 O832 C833 118.3(7) yes
O832 C833 H8331 112.9 no
O832 C833 H8332 108.1 no
H8331 C833 H8332 109.5 no
O832 C833 H8333 107.4 no
H8331 C833 H8333 109.5 no
H8332 C833 H8333 109.5 no

loop_
_geom_bond_atom_site_label_1
_geom_bond_atom_site_label_2
_geom_bond_distance
_geom_bond_publ_flag
Eu1 O101 2.402(7) yes
Eu1 N101 2.728(6) yes
Eu1 O102 2.412(7) yes
Eu1 N102 2.736(6) yes
Eu1 O103 2.411(7) yes
Eu1 N103 2.725(6) yes
Eu1 N104 2.737(6) yes
Eu1 O109 2.519(7) yes
Eu1 O413 2.394(11) yes
C101 N101 1.477(6) yes
C101 C102 1.514(7) yes
C101 H1011 0.950 no
C101 H1012 0.950 no
O101 C112 1.266(5) yes
N101 C108 1.481(7) yes
N101 C111 1.502(7) yes
C102 N102 1.484(7) yes
C102 H1021 0.950 no
C102 H1022 0.950 no
O102 C115 1.270(5) yes
N102 C103 1.487(7) yes
N102 C114 1.504(7) yes
C103 C104 1.517(7) yes
C103 H1031 0.950 no
C103 H1032 0.950 no
O103 C118 1.268(5) yes
N103 C104 1.485(7) yes
N103 C105 1.478(7) yes
N103 C117 1.497(7) yes
C104 H1041 0.950 no
C104 H1042 0.950 no
N104 C106 1.487(7) yes
N104 C107 1.483(7) yes
N104 C121 1.513(6) yes
C105 C106 1.521(7) yes
C105 H1051 0.950 no
C105 H1052 0.950 no
C106 H1061 0.950 no
C106 H1062 0.950 no
C107 C108 1.513(7) yes
C107 H1071 0.950 no
C107 H1072 0.950 no
C108 H1081 0.950 no
C108 H1082 0.950 no
O109 H1092 0.950 no
O109 H1091 0.950 no
C111 C112 1.522(5) yes
C111 H1111 0.950 no
C111 H1112 0.950 no
C112 O113 1.251(5) yes
C114 C115 1.520(5) yes
C114 H1142 0.950 no
C114 H1141 0.950 no
C115 O116 1.252(5) yes
O116 Eu2 2.338(11) yes
C117 C118 1.520(5) yes
C117 H1171 0.950 no
C117 H1172 0.950 no
C118 O119 1.249(5) yes
O120 C124 1.256(7) yes
C121 C122 1.588(7) yes
C121 H1211 0.950 no
C121 H1212 0.950 no
C122 C123 1.399(7) yes
C122 C127 1.506(7) yes
C123 C124 1.480(7) yes
C123 H1231 0.950 no
C124 O125 1.329(7) yes
O125 C126 1.358(7) yes
C126 C127 1.382(6) yes
C126 C131 1.382(6) yes
C127 C128 1.383(6) yes
C128 C129 1.385(6) yes
C128 H1281 0.950 no
C129 C130 1.382(6) yes
C129 H1291 0.950 no
C130 C131 1.383(6) yes
C130 O132 1.413(5) yes
C131 H1311 0.950 no
O132 C133 1.413(5) yes
C133 H1333 0.950 no
C133 H1332 0.950 no
C133 H1331 0.950 no
Eu2 O201 2.401(7) yes
Eu2 N201 2.743(7) yes
Eu2 O202 2.411(7) yes
Eu2 N202 2.719(6) yes
Eu2 O203 2.419(7) yes
Eu2 N203 2.719(6) yes
Eu2 N204 2.724(6) yes
Eu2 O209 2.515(7) yes
C201 N201 1.485(7) yes
C201 C202 1.509(7) yes
C201 H2011 0.950 no
C201 H2012 0.950 no
O201 C212 1.267(5) yes
N201 C208 1.481(7) yes
N201 C211 1.502(7) yes
C202 N202 1.481(6) yes
C202 H2021 0.950 no
C202 H2022 0.950 no
O202 C215 1.269(5) yes
N202 C203 1.469(7) yes
N202 C214 1.501(7) yes
C203 C204 1.502(7) yes
C203 H2031 0.950 no
C203 H2032 0.950 no
O203 C218 1.271(5) yes
N203 C204 1.470(6) yes
N203 C205 1.478(7) yes
N203 C217 1.504(7) yes
C204 H2041 0.950 no
C204 H2042 0.950 no
N204 C206 1.478(7) yes
N204 C207 1.474(7) yes
N204 C221 1.510(6) yes
C205 C206 1.525(7) yes
C205 H2051 0.950 no
C205 H2052 0.950 no
C206 H2061 0.950 no
C206 H2062 0.950 no
C207 C208 1.508(7) yes
C207 H2071 0.950 no
C207 H2072 0.950 no
C208 H2081 0.950 no
C208 H2082 0.950 no
O209 H2092 0.950 no
O209 H2091 0.950 no
C211 C212 1.520(5) yes
C211 H2111 0.950 no
C211 H2112 0.950 no
C212 O213 1.248(5) yes
O213 Eu3 2.351(12) yes
C214 C215 1.525(5) yes
C214 H2141 0.950 no
C214 H2142 0.950 no
C215 O216 1.251(5) yes
C217 C218 1.519(5) yes
C217 H2171 0.950 no
C217 H2172 0.950 no
C218 O219 1.251(5) yes
O220 C224 1.251(7) yes
C221 C222 1.592(7) yes
C221 H2211 0.950 no
C221 H2212 0.950 no
C222 C223 1.405(7) yes
C222 C227 1.508(7) yes
C223 C224 1.477(7) yes
C223 H2231 0.950 no
C224 O225 1.326(7) yes
O225 C226 1.357(7) yes
C226 C227 1.385(6) yes
C226 C231 1.379(6) yes
C227 C228 1.385(6) yes
C228 C229 1.382(6) yes
C228 H2281 0.950 no
C229 C230 1.382(6) yes
C229 H2291 0.950 no
C230 C231 1.383(6) yes
C230 O232 1.413(5) yes
C231 H2311 0.950 no
O232 C233 1.412(5) yes
C233 H2331 0.950 no
C233 H2332 0.950 no
C233 H2333 0.950 no
Eu3 O301 2.409(7) yes
Eu3 N301 2.723(7) yes
Eu3 O302 2.401(7) yes
Eu3 N302 2.727(6) yes
Eu3 O303 2.402(6) yes
Eu3 N303 2.725(7) yes
Eu3 N304 2.738(6) yes
Eu3 O309 2.518(7) yes
C301 N301 1.481(7) yes
C301 C302 1.513(7) yes
C301 H3011 0.950 no
C301 H3012 0.950 no
O301 C312 1.267(5) yes
N301 C308 1.479(7) yes
N301 C311 1.509(7) yes
C302 N302 1.481(7) yes
C302 H3021 0.950 no
C302 H3022 0.950 no
O302 C315 1.265(5) yes
N302 C303 1.483(7) yes
N302 C314 1.503(7) yes
C303 C304 1.516(7) yes
C303 H3031 0.950 no
C303 H3032 0.950 no
O303 C318 1.266(5) yes
N303 C304 1.481(7) yes
N303 C305 1.483(7) yes
N303 C317 1.504(7) yes
C304 H3041 0.950 no
C304 H3042 0.950 no
N304 C306 1.489(7) yes
N304 C307 1.485(7) yes
N304 C321 1.515(6) yes
C305 C306 1.514(7) yes
C305 H3051 0.950 no
C305 H3052 0.950 no
C306 H3061 0.950 no
C306 H3062 0.950 no
C307 C308 1.510(7) yes
C307 H3071 0.950 no
C307 H3072 0.950 no
C308 H3081 0.950 no
C308 H3082 0.950 no
O309 H3092 0.950 no
O309 H3091 0.950 no
C311 C312 1.521(5) yes
C311 H3111 0.950 no
C311 H3112 0.950 no
C312 O313 1.251(5) yes
C314 C315 1.522(5) yes
C314 H3141 0.950 no
C314 H3142 0.950 no
C315 O316 1.248(5) yes
O316 Eu4 2.386(11) yes
C317 C318 1.521(5) yes
C317 H3171 0.950 no
C317 H3172 0.950 no
C318 O319 1.250(5) yes
O320 C324 1.250(7) yes
C321 C322 1.592(7) yes
C321 H3211 0.950 no
C321 H3212 0.950 no
C322 C323 1.399(7) yes
C322 C327 1.508(7) yes
C323 C324 1.471(7) yes
C323 H3231 0.950 no
C324 O325 1.326(7) yes
O325 C326 1.357(7) yes
C326 C327 1.383(6) yes
C326 C331 1.381(6) yes
C327 C328 1.382(6) yes
C328 C329 1.385(6) yes
C328 H3281 0.950 no
C329 C330 1.381(6) yes
C329 H3291 0.950 no
C330 C331 1.384(6) yes
C330 O332 1.413(5) yes
C331 H3311 0.950 no
O332 C333 1.413(5) yes
C333 H3333 0.950 no
C333 H3332 0.950 no
C333 H3331 0.950 no
Eu4 O401 2.409(7) yes
Eu4 N401 2.740(6) yes
Eu4 O402 2.406(7) yes
Eu4 N402 2.724(6) yes
Eu4 O403 2.403(7) yes
Eu4 N403 2.722(6) yes
Eu4 N404 2.727(6) yes
Eu4 O409 2.508(7) yes
C401 N401 1.484(7) yes
C401 C402 1.515(7) yes
C401 H4011 0.950 no
C401 H4012 0.950 no
O401 C412 1.266(5) yes
N401 C408 1.480(6) yes
N401 C411 1.500(6) yes
C402 N402 1.482(6) yes
C402 H4021 0.950 no
C402 H4022 0.950 no
O402 C415 1.267(5) yes
N402 C403 1.467(7) yes
N402 C414 1.497(6) yes
C403 C404 1.508(7) yes
C403 H4031 0.950 no
C403 H4032 0.950 no
O403 C418 1.264(5) yes
N403 C404 1.478(6) yes
N403 C405 1.482(7) yes
N403 C417 1.507(7) yes
C404 H4041 0.950 no
C404 H4042 0.950 no
N404 C406 1.479(7) yes
N404 C407 1.479(7) yes
N404 C421 1.514(6) yes
C405 C406 1.523(7) yes
C405 H4051 0.950 no
C405 H4052 0.950 no
C406 H4061 0.950 no
C406 H4062 0.950 no
C407 C408 1.509(7) yes
C407 H4071 0.950 no
C407 H4072 0.950 no
C408 H4081 0.950 no
C408 H4082 0.950 no
O409 H4092 0.950 no
O409 H4091 0.950 no
C411 C412 1.520(5) yes
C411 H4111 0.950 no
C411 H4112 0.950 no
C412 O413 1.249(5) yes
C414 C415 1.523(5) yes
C414 H4141 0.950 no
C414 H4142 0.950 no
C415 O416 1.251(5) yes
C417 C418 1.521(5) yes
C417 H4171 0.950 no
C417 H4172 0.950 no
C418 O419 1.248(5) yes
O420 C424 1.252(7) yes
C421 C422 1.595(7) yes
C421 H4211 0.950 no
C421 H4212 0.950 no
C422 C423 1.399(7) yes
C422 C427 1.506(7) yes
C423 C424 1.478(7) yes
C423 H4231 0.950 no
C424 O425 1.327(7) yes
O425 C426 1.364(7) yes
C426 C427 1.384(6) yes
C426 C431 1.382(6) yes
C427 C428 1.381(6) yes
C428 C429 1.384(6) yes
C428 H4281 0.950 no
C429 C430 1.381(6) yes
C429 H4291 0.950 no
C430 C431 1.383(6) yes
C430 O432 1.413(5) yes
C431 H4311 0.950 no
O432 C433 1.413(5) yes
C433 H4332 0.950 no
C433 H4333 0.950 no
C433 H4331 0.950 no
Eu5 N501 2.728(7) yes
Eu5 O501 2.406(7) yes
Eu5 O502 2.407(7) yes
Eu5 N502 2.732(7) yes
Eu5 N503 2.720(7) yes
Eu5 O503 2.403(7) yes
Eu5 N504 2.734(7) yes
Eu5 O509 2.515(7) yes
Eu5 C517 3.386(17) yes
Eu5 O813 2.570(12) yes
C501 N501 1.473(6) yes
C501 C502 1.507(7) yes
C501 H5011 0.950 no
C501 H5012 0.950 no
N501 C508 1.477(7) yes
N501 C511 1.502(7) yes
O501 C512 1.269(5) yes
O502 C515 1.268(5) yes
N502 C502 1.477(7) yes
N502 C503 1.485(7) yes
N502 C514 1.502(7) yes
C502 H5021 0.950 no
C502 H5022 0.950 no
N503 C504 1.477(7) yes
N503 C505 1.474(7) yes
N503 C517 1.494(7) yes
C503 C504 1.513(7) yes
C503 H5031 0.950 no
C503 H5032 0.950 no
O503 C518 1.268(5) yes
N504 C506 1.486(7) yes
N504 C507 1.483(7) yes
N504 C521 1.513(6) yes
C504 H5041 0.950 no
C504 H5042 0.950 no
C505 C506 1.517(7) yes
C505 H5051 0.950 no
C505 H5052 0.950 no
C506 H5061 0.950 no
C506 H5062 0.950 no
C507 C508 1.511(7) yes
C507 H5071 0.950 no
C507 H5072 0.950 no
C508 H5081 0.950 no
C508 H5082 0.950 no
O509 H5092 0.950 no
O509 H5091 0.950 no
C511 C512 1.522(5) yes
C511 H5111 0.950 no
C511 H5112 0.950 no
C512 O513 1.250(5) yes
C514 C515 1.519(5) yes
C514 H5141 0.950 no
C514 H5142 0.950 no
C515 O516 1.249(5) yes
O516 Eu6 2.405(12) yes
C517 C518 1.524(5) yes
C517 H5171 0.950 no
C517 H5172 0.950 no
C518 O519 1.250(5) yes
O520 C524 1.244(7) yes
C521 C522 1.592(7) yes
C521 H5211 0.950 no
C521 H5212 0.950 no
C522 C523 1.402(7) yes
C522 C527 1.507(7) yes
C523 C524 1.473(7) yes
C523 H5231 0.950 no
C524 O525 1.319(7) yes
O525 C526 1.355(7) yes
C526 C527 1.384(6) yes
C526 C531 1.382(6) yes
C527 C528 1.383(6) yes
C528 C529 1.382(6) yes
C528 H5281 0.950 no
C529 C530 1.383(6) yes
C529 H5291 0.950 no
C530 C531 1.383(6) yes
C530 O532 1.413(5) yes
C531 H5311 0.950 no
O532 C533 1.415(5) yes
C533 H5331 0.950 no
C533 H5333 0.950 no
C533 H5332 0.950 no
Eu6 O601 2.399(7) yes
Eu6 N601 2.734(7) yes
Eu6 N602 2.727(7) yes
Eu6 O602 2.406(7) yes
Eu6 N603 2.720(7) yes
Eu6 O603 2.407(7) yes
Eu6 N604 2.724(7) yes
Eu6 O609 2.511(7) yes
O601 C612 1.267(5) yes
N601 C601 1.475(7) yes
N601 C608 1.475(7) yes
N601 C611 1.501(7) yes
C601 C602 1.518(7) yes
C601 H6012 0.950 no
C601 H6011 0.950 no
C602 N602 1.478(7) yes
C602 H6022 0.950 no
C602 H6021 0.950 no
N602 C603 1.470(7) yes
N602 C614 1.497(7) yes
O602 C615 1.269(5) yes
C603 C604 1.506(7) yes
C603 H6031 0.950 no
C603 H6032 0.950 no
N603 C604 1.474(6) yes
N603 C605 1.472(7) yes
N603 C617 1.508(7) yes
O603 C618 1.269(5) yes
C604 H6041 0.950 no
C604 H6042 0.950 no
N604 C606 1.474(7) yes
N604 C607 1.472(7) yes
N604 C621 1.510(6) yes
C605 C606 1.520(7) yes
C605 H6051 0.950 no
C605 H6052 0.950 no
C606 H6061 0.950 no
C606 H6062 0.950 no
C607 C608 1.513(7) yes
C607 H6071 0.950 no
C607 H6072 0.950 no
C608 H6081 0.950 no
C608 H6082 0.950 no
O609 H6092 0.950 no
O609 H6091 0.950 no
C611 C612 1.520(5) yes
C611 H6111 0.950 no
C611 H6112 0.950 no
C612 O613 1.246(5) yes
O613 Eu7 2.541(12) yes
C614 C615 1.524(5) yes
C614 H6141 0.950 no
C614 H6142 0.950 no
C615 O616 1.250(5) yes
C617 C618 1.521(5) yes
C617 H6171 0.950 no
C617 H6172 0.950 no
C618 O619 1.249(5) yes
O620 C624 1.249(7) yes
C621 C622 1.591(7) yes
C621 H6211 0.950 no
C621 H6212 0.950 no
C622 C623 1.399(7) yes
C622 C627 1.506(7) yes
C623 C624 1.474(7) yes
C623 H6231 0.950 no
C624 O625 1.321(7) yes
O625 C626 1.358(7) yes
C626 C627 1.381(6) yes
C626 C631 1.380(6) yes
C627 C628 1.385(6) yes
C628 C629 1.384(6) yes
C628 H6281 0.950 no
C629 C630 1.380(6) yes
C629 H6291 0.950 no
C630 C631 1.386(6) yes
C630 O632 1.411(5) yes
C631 H6311 0.950 no
O632 C633 1.411(5) yes
C633 H6332 0.950 no
C633 H6333 0.950 no
C633 H6331 0.950 no
Eu7 N701 2.742(7) yes
Eu7 O701 2.401(7) yes
Eu7 O702 2.392(7) yes
Eu7 N702 2.746(7) yes
Eu7 N703 2.726(7) yes
Eu7 O703 2.403(7) yes
Eu7 N704 2.737(7) yes
Eu7 O709 2.514(7) yes
Eu7 C717 3.432(17) yes
Eu7 C718 3.297(9) yes
N701 C701 1.482(6) yes
N701 C708 1.482(7) yes
N701 C711 1.501(7) yes
C701 C702 1.511(7) yes
C701 H7012 0.950 no
C701 H7011 0.950 no
O701 C712 1.267(5) yes
O702 C715 1.263(5) yes
N702 C702 1.490(7) yes
N702 C703 1.488(7) yes
N702 C714 1.510(7) yes
C702 H7022 0.950 no
C702 H7021 0.950 no
C703 C704 1.510(7) yes
C703 H7032 0.950 no
C703 H7031 0.950 no
N703 C704 1.482(7) yes
N703 C705 1.481(7) yes
N703 C717 1.499(7) yes
O703 C718 1.268(5) yes
C704 H7042 0.950 no
C704 H7041 0.950 no
N704 C706 1.489(7) yes
N704 C707 1.489(7) yes
N704 C721 1.518(6) yes
C705 C706 1.516(7) yes
C705 H7051 0.950 no
C705 H7052 0.950 no
C706 H7061 0.950 no
C706 H7062 0.950 no
C707 C708 1.513(7) yes
C707 H7071 0.950 no
C707 H7072 0.950 no
C708 H7081 0.950 no
C708 H7082 0.950 no
O709 H7092 0.950 no
O709 H7091 0.950 no
C711 C712 1.521(5) yes
C711 H7111 0.950 no
C711 H7112 0.950 no
C712 O713 1.248(5) yes
C714 C715 1.520(5) yes
C714 H7141 0.950 no
C714 H7142 0.950 no
C715 O716 1.246(5) yes
O716 Eu8 2.399(11) yes
C717 C718 1.519(5) yes
C717 H7171 0.950 no
C717 H7172 0.950 no
C718 O719 1.251(5) yes
O720 C724 1.244(6) yes
C721 C722 1.593(7) yes
C721 H7211 0.950 no
C721 H7212 0.950 no
C722 C723 1.403(7) yes
C722 C727 1.509(7) yes
C723 C724 1.475(7) yes
C723 H7231 0.950 no
C724 O725 1.330(7) yes
O725 C726 1.361(7) yes
C726 C727 1.389(6) yes
C726 C731 1.380(6) yes
C727 C728 1.378(6) yes
C728 C729 1.383(6) yes
C728 H7281 0.950 no
C729 C730 1.381(6) yes
C729 H7291 0.950 no
C730 C731 1.384(6) yes
C730 O732 1.412(5) yes
C731 H7311 0.950 no
O732 C733 1.412(5) yes
C733 H7331 0.950 no
C733 H7333 0.950 no
C733 H7332 0.950 no
Eu8 O801 2.398(7) yes
Eu8 N801 2.732(7) yes
Eu8 N802 2.721(7) yes
Eu8 O802 2.400(7) yes
Eu8 O803 2.411(7) yes
Eu8 N804 2.726(7) yes
Eu8 O809 2.512(7) yes
O801 C812 1.265(5) yes
N801 C801 1.486(7) yes
N801 C808 1.473(7) yes
N801 C811 1.497(7) yes
C801 C802 1.518(7) yes
C801 H8012 0.950 no
C801 H8011 0.950 no
C802 N802 1.481(6) yes
C802 H8022 0.950 no
C802 H8021 0.950 no
N802 C803 1.470(7) yes
N802 C814 1.496(7) yes
O802 C815 1.265(5) yes
C803 C804 1.506(7) yes
C803 H8032 0.950 no
C803 H8031 0.950 no
N803 C804 1.475(6) yes
N803 C805 1.472(7) yes
N803 C817 1.503(7) yes
O803 C818 1.268(5) yes
C804 H8042 0.950 no
C804 H8041 0.950 no
N804 C806 1.473(7) yes
N804 C807 1.475(7) yes
N804 C821 1.507(6) yes
C805 C806 1.532(7) yes
C805 H8052 0.950 no
C805 H8051 0.950 no
C806 H8062 0.950 no
C806 H8061 0.950 no
C807 C808 1.515(7) yes
C807 H8071 0.950 no
C807 H8072 0.950 no
C808 H8081 0.950 no
C808 H8082 0.950 no
O809 H8092 0.950 no
O809 H8091 0.950 no
C811 C812 1.521(5) yes
C811 H8111 0.950 no
C811 H8112 0.950 no
C812 O813 1.246(5) yes
C814 C815 1.523(5) yes
C814 H8141 0.950 no
C814 H8142 0.950 no
C815 O816 1.248(5) yes
C817 C818 1.521(5) yes
C817 H8171 0.950 no
C817 H8172 0.950 no
C818 O819 1.250(5) yes
O820 C824 1.247(7) yes
C821 C822 1.591(8) yes
C821 H8211 0.950 no
C821 H8212 0.950 no
C822 C823 1.397(7) yes
C822 C827 1.502(7) yes
C823 C824 1.475(7) yes
C823 H8231 0.950 no
C824 O825 1.322(7) yes
O825 C826 1.358(7) yes
C826 C827 1.381(6) yes
C826 C831 1.383(6) yes
C827 C828 1.383(6) yes
C828 C829 1.383(6) yes
C828 H8281 0.950 no
C829 C830 1.383(6) yes
C829 H8291 0.950 no
C830 C831 1.383(6) yes
C830 O832 1.413(5) yes
C831 H8311 0.950 no
O832 C833 1.413(5) yes
C833 H8331 0.950 no
C833 H8332 0.950 no
C833 H8333 0.950 no

loop_
_geom_hbond_atom_site_label_D
_geom_hbond_atom_site_label_H
_geom_hbond_atom_site_label_A
_geom_hbond_site_symmetry_A
_geom_hbond_angle_DHA
_geom_hbond_distance_DH
_geom_hbond_distance_HA
_geom_hbond_distance_DA
_geom_hbond_publ_flag
C101 H1012 C115 . 126 0.95 2.49 3.143(18) yes
C103 H1032 C118 . 125 0.95 2.37 3.019(18) yes
C106 H1062 C123 . 139 0.95 2.54 3.321(18) yes
C121 H1212 C412 . 125 0.95 2.55 3.186(18) yes
C121 H1212 O413 . 123 0.95 2.28 2.916(18) yes
C131 H1311 O432 2_676 157 0.95 2.52 3.419(18) yes
C202 H2021 O816 2_666 121 0.95 2.58 3.174(18) yes
C202 H2022 C718 2_666 136 0.95 2.49 3.244(18) yes
C202 H2022 O719 2_666 163 0.95 1.71 2.635(18) yes
C206 H2062 C218 . 126 0.95 2.56 3.208(18) yes
C207 H2071 C223 . 142 0.95 2.40 3.208(18) yes
C211 H2112 O719 2_666 162 0.95 2.55 3.470(18) yes
C221 H2211 O203 . 127 0.95 2.42 3.080(18) yes
C221 H2211 C228 . 120 0.95 2.39 2.981(18) yes
C221 H2212 O201 . 130 0.95 2.58 3.265(18) yes
C301 H3012 C315 . 126 0.95 2.39 3.055(18) yes
C306 H3061 C323 . 140 0.95 2.52 3.304(18) yes
C306 H3062 O820 1_556 147 0.95 2.42 3.256(18) yes
C307 H3072 C312 . 124 0.95 2.57 3.209(18) yes
C321 H3211 C212 . 125 0.95 2.53 3.173(18) yes
C321 H3211 O213 . 121 0.95 2.30 2.909(18) yes
C331 H3311 O232 2_777 159 0.95 2.58 3.487(18) yes
C403 H4032 O119 2_666 129 0.95 2.55 3.234(18) yes
C406 H4061 C418 . 126 0.95 2.49 3.141(18) yes
C406 H4061 C428 . 130 0.95 2.42 3.119(18) yes
C407 H4071 C423 . 144 0.95 2.37 3.188(18) yes
C421 H4211 O403 . 124 0.95 2.47 3.095(18) yes
C503 H5032 C518 . 123 0.95 2.53 3.150(18) yes
C505 H5052 O813 . 124 0.95 2.26 2.904(18) yes
C506 H5061 C523 . 141 0.95 2.52 3.310(18) yes
C506 H5062 O220 1_454 136 0.95 2.54 3.289(18) yes
C521 H5211 O501 . 129 0.95 2.52 3.207(18) yes
C521 H5212 C812 . 131 0.95 2.43 3.142(18) yes
C521 H5212 O813 . 132 0.95 1.94 2.668(18) yes
C531 H5311 O832 2_675 159 0.95 2.59 3.496(18) yes
C607 H6071 C623 . 137 0.95 2.60 3.359(18) yes
C614 H6141 O516 . 121 0.95 2.37 2.967(18) yes
C631 H6311 O732 2_576 156 0.95 2.50 3.389(18) yes
C701 H7011 C715 . 125 0.95 2.58 3.223(18) yes
C705 H7052 O613 . 122 0.95 2.40 3.004(18) yes
C706 H7061 C723 . 138 0.95 2.56 3.332(18) yes
C706 H7062 O420 . 157 0.95 2.36 3.257(18) yes
C706 H7062 C424 . 127 0.95 2.50 3.168(18) yes
C707 H7072 C712 . 124 0.95 2.57 3.204(18) yes
C721 H7211 O601 . 125 0.95 2.53 3.165(18) yes
C721 H7211 O701 . 129 0.95 2.60 3.273(18) yes
C731 H7311 O632 2_576 162 0.95 2.47 3.391(18) yes
C801 H8011 O519 2_565 155 0.95 2.40 3.282(18) yes
C806 H8062 C818 . 127 0.95 2.58 3.247(18) yes
C806 H8062 C828 . 136 0.95 2.48 3.236(18) yes
C807 H8071 C823 . 139 0.95 2.50 3.278(18) yes
C811 H8111 O519 2_565 129 0.95 2.49 3.181(18) yes
O109 H1091 O402 . 178 0.95 1.98 2.927(18) yes
O209 H2092 O102 . 178 0.95 1.69 2.637(18) yes
O209 H2092 C115 . 146 0.95 2.31 3.142(18) yes
O209 H2091 O301 . 127 0.95 2.23 2.897(18) yes
O309 H3092 O202 . 179 0.95 1.95 2.905(18) yes
O309 H3091 O416 . 178 0.95 2.40 3.349(18) yes
O409 H4092 O101 . 120 0.95 2.20 2.799(18) yes
O409 H4091 O302 . 178 0.95 1.83 2.784(18) yes
O409 H4091 C315 . 149 0.95 2.42 3.273(18) yes
O509 H5091 O802 . 178 0.95 1.95 2.900(18) yes
O609 H6091 O701 . 178 0.95 1.81 2.755(18) yes
O609 H6091 C712 . 152 0.95 2.56 3.430(18) yes
O709 H7092 O602 . 178 0.95 2.08 3.025(18) yes
O709 H7091 O816 . 177 0.95 2.32 3.273(18) yes
O809 H8092 O501 . 177 0.95 1.94 2.884(18) yes

loop_
_platon_squeeze_void_nr
_platon_squeeze_void_average_x
_platon_squeeze_void_average_y
_platon_squeeze_void_average_z
_platon_squeeze_void_volume
_platon_squeeze_void_count_electrons
_platon_squeeze_void_content
1 -0.008 0.278 0.058 3803 1304 ' '
